data_4109725
loop_
_publ_author_name
'Valeriu M. Mereacre'
'Ayuk M. Ako'
'Rodolphe Cl\'erac'
'Wolfgang Wernsdorfer'
'George Filoti'
'Juan Bartolom\'e'
'Christopher E. Anson'
'Annie K. Powell'

_publ_contact_author
; 
'Annie K. Powell'
;
_publ_contact_author_email powell@aoc.uni-karlsruhe.de
_publ_contact_author_phone '+44 721 608 2135'
_publ_section_title
;
 A Bell-Shaped Mn11Gd2 Single-Molecule Magnet
;
_journal_name_full 'Journal of the American Chemical Society'
_journal_page_first 9248
_journal_page_last 9249
_journal_paper_doi 10.1021/ja071073m
_journal_volume 129
_journal_year 2007
_chemical_formula_sum 'C111 H157.6 Gd2 Mn11 N15 O58.4'
_chemical_formula_weight 3555.36
_chemical_name_systematic
; 
 ? 
;
_space_group_IT_number 2
_symmetry_cell_setting triclinic
_symmetry_space_group_name_Hall '-P 1'
_symmetry_space_group_name_H-M 'P -1'
_atom_sites_solution_hydrogens geom
_atom_sites_solution_primary direct
_atom_sites_solution_secondary difmap
_audit_creation_method SHELXL-97
_cell_angle_alpha 86.985(1)
_cell_angle_beta 78.083(1)
_cell_angle_gamma 72.737(1)
_cell_formula_units_Z 2
_cell_length_a 15.8893(10)
_cell_length_b 17.5285(11)
_cell_length_c 27.2474(17)
_cell_measurement_reflns_used 13072
_cell_measurement_temperature 100(2)
_cell_measurement_theta_max 27.73
_cell_measurement_theta_min 2.25
_cell_volume 7090.5(8)
_computing_cell_refinement 'SMART-NT 5.6 (Bruker AXS Inc., 2000)'
_computing_data_collection 'SMART-NT 5.6 (Bruker AXS Inc., 2000)'
_computing_data_reduction 'SAINT+ 6.0 (Bruker AXS Inc., 2000)'
_computing_molecular_graphics 'SHELXTL 5.1 (Bruker AXS Inc., 1997)'
_computing_publication_material 'SHELXTL 5.1 (Bruker AXS Inc., 1997)'
_computing_structure_refinement 'SHELXTL 5.1 (Bruker AXS Inc., 1997)'
_computing_structure_solution 'SHELXTL 5.1 (Bruker AXS Inc., 1997)'
_diffrn_ambient_temperature 100(2)
_diffrn_detector_area_resol_mean 8.333
_diffrn_measured_fraction_theta_full 0.984
_diffrn_measured_fraction_theta_max 0.972
_diffrn_measurement_device_type 'Bruker SMART Apex'
_diffrn_measurement_method 'CCD area detector'
_diffrn_radiation_monochromator graphite
_diffrn_radiation_source 'rotating anode'
_diffrn_radiation_type MoK\a
_diffrn_radiation_wavelength 0.71073
_diffrn_reflns_av_R_equivalents 0.0246
_diffrn_reflns_av_sigmaI/netI 0.0790
_diffrn_reflns_limit_h_max 19
_diffrn_reflns_limit_h_min -19
_diffrn_reflns_limit_k_max 21
_diffrn_reflns_limit_k_min -21
_diffrn_reflns_limit_l_max 34
_diffrn_reflns_limit_l_min -26
_diffrn_reflns_number 33399
_diffrn_reflns_theta_full 25.00
_diffrn_reflns_theta_max 26.35
_diffrn_reflns_theta_min 1.53
_exptl_absorpt_coefficient_mu 1.957
_exptl_absorpt_correction_T_max 0.603
_exptl_absorpt_correction_T_min 0.457
_exptl_absorpt_correction_type multi-scan
_exptl_absorpt_process_details 'SADABS (Bruker AXS Inc., 2000)'
_exptl_crystal_colour black
_exptl_crystal_density_diffrn 1.665
_exptl_crystal_description block
_exptl_crystal_F_000 3598
_exptl_crystal_size_max 0.41
_exptl_crystal_size_mid 0.33
_exptl_crystal_size_min 0.23
_platon_squeeze_details
; 
A.L. Spek, Acta Cryst., 1990, A46, C34
;
_refine_diff_density_max 1.244
_refine_diff_density_min -1.202
_refine_diff_density_rms 0.105
_refine_ls_extinction_method none
_refine_ls_goodness_of_fit_ref 0.992
_refine_ls_hydrogen_treatment mixed
_refine_ls_matrix_type full
_refine_ls_number_parameters 1408
_refine_ls_number_reflns 28136
_refine_ls_number_restraints 18
_refine_ls_restrained_S_all 1.000
_refine_ls_R_factor_all 0.0719
_refine_ls_R_factor_gt 0.0409
_refine_ls_shift/su_max 0.002
_refine_ls_shift/su_mean 0.000
_refine_ls_structure_factor_coef Fsqd
_refine_ls_weighting_details 'calc w=1/[\s^2^(Fo^2^)+(0.0357P)^2^+0.0000P] where P=(Fo^2^+2Fc^2^)/3'
_refine_ls_weighting_scheme calc
_refine_ls_wR_factor_gt 0.0857
_refine_ls_wR_factor_ref 0.0907
_reflns_number_gt 18065
_reflns_number_total 28136
_reflns_threshold_expression >2sigma(I)
_cod_data_source_file ja071073msi20070221_095558.cif
_cod_data_source_block l608as
_cod_original_formula_sum 'C111 H157.60 Gd2 Mn11 N15 O58.40'
_cod_database_code 4109725

loop_
_symmetry_equiv_pos_as_xyz
'x, y, z'
'-x, -y, -z'

loop_
_atom_site_label
_atom_site_type_symbol
_atom_site_fract_x
_atom_site_fract_y
_atom_site_fract_z
_atom_site_U_iso_or_equiv
_atom_site_adp_type
_atom_site_occupancy
_atom_site_symmetry_multiplicity
_atom_site_calc_flag
_atom_site_refinement_flags
_atom_site_disorder_assembly
_atom_site_disorder_group
Gd1 Gd 0.411385(15) 0.279942(13) 0.264553(8) 0.02122(6) Uani 1 1 d . . .
Gd2 Gd 0.247649(17) 0.222330(15) 0.204978(9) 0.03011(7) Uani 1 1 d . . .
Mn1 Mn 0.47431(5) 0.18078(4) 0.14566(3) 0.02716(17) Uani 1 1 d . . .
Mn2 Mn 0.42347(5) 0.07880(4) 0.24893(3) 0.02602(17) Uani 1 1 d . . .
Mn3 Mn 0.39592(5) 0.37409(4) 0.15537(3) 0.02511(17) Uani 1 1 d . . .
Mn4 Mn 0.28838(5) 0.18595(4) 0.34543(3) 0.02650(17) Uani 1 1 d . . .
Mn5 Mn 0.54279(5) 0.41013(4) 0.23007(3) 0.02344(16) Uani 1 1 d . . .
Mn6 Mn 0.33425(5) 0.48612(4) 0.26833(3) 0.02785(18) Uani 1 1 d . . .
Mn7 Mn 0.26938(5) 0.38872(4) 0.37050(3) 0.02782(17) Uani 1 1 d . . .
Mn8 Mn 0.44047(5) 0.26707(4) 0.39139(2) 0.02353(16) Uani 1 1 d . . .
Mn9 Mn 0.61464(5) 0.26860(4) 0.30133(3) 0.02438(16) Uani 1 1 d . . .
Mn10 Mn 0.62376(5) 0.25151(4) 0.16685(3) 0.02485(17) Uani 1 1 d . . .
Mn11 Mn 0.53139(5) 0.10232(4) 0.33019(2) 0.02341(16) Uani 1 1 d . . .
O1 O 0.4033(2) 0.17237(17) 0.20965(11) 0.0252(7) Uani 1 1 d . . .
O2 O 0.3082(2) 0.33654(19) 0.20330(11) 0.0264(8) Uani 1 1 d D . .
H2 H 0.262(3) 0.374(2) 0.2154(17) 0.032 Uiso 1 1 d D . .
O3 O 0.2578(2) 0.25207(19) 0.28779(12) 0.0271(8) Uani 1 1 d D . .
H3 H 0.214(3) 0.290(2) 0.2961(18) 0.032 Uiso 1 1 d D . .
O4 O 0.4789(2) 0.27801(17) 0.16823(11) 0.0240(7) Uani 1 1 d . . .
O5 O 0.4028(2) 0.14553(17) 0.30506(11) 0.0245(7) Uani 1 1 d . . .
O6 O 0.42617(19) 0.41253(17) 0.22547(10) 0.0225(7) Uani 1 1 d . . .
O7 O 0.34117(19) 0.28178(17) 0.36198(11) 0.0241(7) Uani 1 1 d . . .
O8 O 0.5685(2) 0.29810(17) 0.24240(11) 0.0241(7) Uani 1 1 d . . .
O9 O 0.51384(19) 0.23416(17) 0.32743(10) 0.0218(7) Uani 1 1 d . . .
O10 O 0.3078(2) 0.39981(18) 0.30226(11) 0.0266(8) Uani 1 1 d . . .
O11 O 0.6075(2) 0.1309(2) 0.17674(14) 0.0476(10) Uani 1 1 d . A .
O12 O 0.5685(2) 0.0725(3) 0.24885(12) 0.0515(11) Uani 1 1 d . A .
C1 C 0.6200(3) 0.0740(3) 0.20764(18) 0.0299(12) Uani 1 1 d D . .
C2A C 0.6900(6) 0.0025(4) 0.1999(3) 0.0392(18) Uiso 0.50 1 d PGD A 1
C3A C 0.7090(7) -0.0627(6) 0.2319(4) 0.051(3) Uiso 0.50 1 d PG A 1
H3A H 0.6789 -0.0653 0.2656 0.062 Uiso 0.50 1 calc PR A 1
C4A C 0.7799(7) -0.1233(6) 0.2055(4) 0.090(5) Uiso 0.50 1 d PG A 1
H4A H 0.8066 -0.1744 0.2181 0.109 Uiso 0.50 1 calc PR A 1
C5A C 0.8048(6) -0.0956(6) 0.1572(4) 0.063(4) Uiso 0.50 1 d PG A 1
H5A H 0.8514 -0.1246 0.1313 0.076 Uiso 0.50 1 calc PR A 1
O13A O 0.7492(5) -0.0179(5) 0.1538(3) 0.071(3) Uiso 0.50 1 d PG A 1
C2B C 0.6960(6) 0.0096(5) 0.1847(3) 0.0392(18) Uiso 0.50 1 d PGD A 2
C3B C 0.7542(7) 0.0058(6) 0.1381(4) 0.064(4) Uiso 0.50 1 d PG A 2
H3B H 0.7513 0.0473 0.1141 0.077 Uiso 0.50 1 calc PR A 2
C4B C 0.8174(7) -0.0700(6) 0.1331(4) 0.089(5) Uiso 0.50 1 d PG A 2
H4B H 0.8649 -0.0889 0.1051 0.107 Uiso 0.50 1 calc PR A 2
C5B C 0.7983(7) -0.1130(6) 0.1766(4) 0.073(4) Uiso 0.50 1 d PG A 2
H5B H 0.8305 -0.1662 0.1833 0.088 Uiso 0.50 1 calc PR A 2
O13B O 0.7232(6) -0.0638(5) 0.2085(3) 0.074(3) Uiso 0.50 1 d PG A 2
O14 O 0.3403(2) 0.22047(19) 0.12330(11) 0.0330(8) Uani 1 1 d . . .
O15 O 0.3568(2) 0.3366(2) 0.08972(12) 0.0346(8) Uani 1 1 d . . .
C6 C 0.3333(3) 0.2748(3) 0.08868(18) 0.0336(12) Uani 1 1 d . . .
C7 C 0.2959(4) 0.2583(3) 0.04644(18) 0.0403(14) Uani 1 1 d . . .
C8 C 0.2681(4) 0.1950(4) 0.0373(2) 0.0584(18) Uani 1 1 d . . .
H8 H 0.2696 0.1485 0.0571 0.070 Uiso 1 1 calc R . .
C9 C 0.2360(5) 0.2136(5) -0.0084(3) 0.081(2) Uani 1 1 d . . .
H9 H 0.2096 0.1824 -0.0244 0.098 Uiso 1 1 calc R . .
C10 C 0.2503(5) 0.2841(5) -0.0249(2) 0.079(2) Uani 1 1 d . . .
H10 H 0.2372 0.3093 -0.0553 0.095 Uiso 1 1 calc R . .
O16 O 0.2866(3) 0.3139(3) 0.00929(15) 0.0717(14) Uani 1 1 d . . .
O17 O 0.2814(2) 0.09236(19) 0.24662(12) 0.0332(8) Uani 1 1 d . . .
O18 O 0.2286(2) 0.0932(2) 0.33002(13) 0.0377(9) Uani 1 1 d . . .
C11 C 0.2393(3) 0.0664(3) 0.2873(2) 0.0362(13) Uani 1 1 d . . .
C12 C 0.2063(4) -0.0021(3) 0.2791(2) 0.0452(15) Uani 1 1 d . . .
C13 C 0.2096(4) -0.0423(3) 0.2371(3) 0.0602(18) Uani 1 1 d . . .
H13 H 0.2325 -0.0309 0.2034 0.072 Uiso 1 1 calc R . .
C14 C 0.1710(4) -0.1055(4) 0.2547(4) 0.083(3) Uani 1 1 d . . .
H14 H 0.1646 -0.1457 0.2349 0.100 Uiso 1 1 calc R . .
C15 C 0.1461(5) -0.0967(4) 0.3040(4) 0.086(3) Uani 1 1 d . . .
H15 H 0.1166 -0.1301 0.3248 0.103 Uiso 1 1 calc R . .
O19 O 0.1670(2) -0.0346(2) 0.32183(16) 0.0587(12) Uani 1 1 d . . .
O20 O 0.4850(2) 0.41351(18) 0.10846(11) 0.0297(8) Uani 1 1 d . . .
O21 O 0.6018(2) 0.38018(17) 0.14886(11) 0.0257(7) Uani 1 1 d . . .
C16 C 0.5640(3) 0.4106(3) 0.11176(17) 0.0264(11) Uani 1 1 d . . .
C17 C 0.6158(3) 0.4473(3) 0.07176(17) 0.0341(12) Uani 1 1 d . . .
C18 C 0.6985(4) 0.4563(3) 0.0662(2) 0.0447(15) Uani 1 1 d . . .
H18 H 0.7400 0.4377 0.0880 0.054 Uiso 1 1 calc R . .
C19 C 0.7106(5) 0.4995(4) 0.0209(3) 0.077(2) Uani 1 1 d . . .
H19 H 0.7618 0.5165 0.0066 0.093 Uiso 1 1 calc R . .
C20 C 0.6363(5) 0.5118(4) 0.0021(2) 0.074(2) Uani 1 1 d . . .
H20 H 0.6278 0.5383 -0.0286 0.089 Uiso 1 1 calc R . .
O22 O 0.5739(2) 0.4813(2) 0.03260(13) 0.0499(11) Uani 1 1 d . . .
O23 O 0.3166(2) 0.12254(19) 0.40525(11) 0.0329(8) Uani 1 1 d . . .
O24 O 0.4529(2) 0.13724(17) 0.40725(11) 0.0248(7) Uani 1 1 d . . .
C21 C 0.3817(3) 0.1177(3) 0.42659(17) 0.0252(11) Uani 1 1 d . . .
C22 C 0.3735(3) 0.0895(3) 0.47873(17) 0.0304(12) Uani 1 1 d . . .
C23 C 0.4279(3) 0.0847(3) 0.51213(17) 0.0326(12) Uani 1 1 d . . .
H23 H 0.4830 0.0978 0.5066 0.039 Uiso 1 1 calc R . .
C24 C 0.3842(4) 0.0555(3) 0.55749(19) 0.0476(16) Uani 1 1 d . . .
H24 H 0.4056 0.0447 0.5880 0.057 Uiso 1 1 calc R . .
C25 C 0.3073(4) 0.0462(3) 0.54886(18) 0.0447(15) Uani 1 1 d . . .
H25 H 0.2651 0.0284 0.5730 0.054 Uiso 1 1 calc R . .
O25 O 0.2982(2) 0.0663(2) 0.49979(12) 0.0418(9) Uani 1 1 d . . .
O26 O 0.7014(2) 0.15161(19) 0.27838(12) 0.0316(8) Uani 1 1 d D . .
O27 O 0.6665(2) 0.06815(19) 0.33985(11) 0.0306(8) Uani 1 1 d . . .
C26 C 0.7221(3) 0.0984(3) 0.31176(19) 0.0360(13) Uani 1 1 d . . .
C27 C 0.8152(4) 0.0769(3) 0.3197(2) 0.0482(16) Uani 1 1 d . . .
C28 C 0.8833(4) 0.1092(4) 0.3009(3) 0.069(2) Uani 1 1 d . . .
H28 H 0.8822 0.1502 0.2766 0.083 Uiso 1 1 calc R . .
C29 C 0.9572(4) 0.0692(5) 0.3249(3) 0.084(3) Uani 1 1 d . . .
H29 H 1.0144 0.0783 0.3194 0.101 Uiso 1 1 calc R . .
C30 C 0.9287(4) 0.0162(4) 0.3568(3) 0.076(2) Uani 1 1 d . . .
H30 H 0.9633 -0.0180 0.3782 0.091 Uiso 1 1 calc R . .
O28 O 0.8421(2) 0.0187(2) 0.35397(15) 0.0557(11) Uani 1 1 d . . .
O29 O 0.4883(2) 0.07322(19) 0.12212(12) 0.0389(9) Uani 1 1 d . . .
O30 O 0.4669(3) 0.00329(19) 0.19260(12) 0.0423(9) Uani 1 1 d . . .
C31 C 0.4852(4) 0.0093(3) 0.14554(18) 0.0352(13) Uani 1 1 d . B .
C32 C 0.5062(5) -0.0664(3) 0.1151(2) 0.0541(17) Uani 1 1 d D . .
C33A C 0.5154(8) -0.0459(7) 0.0598(4) 0.035(3) Uiso 0.50 1 d P B 1
H33A H 0.5634 -0.0203 0.0498 0.052 Uiso 0.50 1 calc PR B 1
H33B H 0.4585 -0.0092 0.0538 0.052 Uiso 0.50 1 calc PR B 1
H33C H 0.5302 -0.0949 0.0399 0.052 Uiso 0.50 1 calc PR B 1
C34A C 0.4399(9) -0.1046(8) 0.1268(6) 0.049(4) Uiso 0.50 1 d P B 1
H34A H 0.4577 -0.1532 0.1063 0.074 Uiso 0.50 1 calc PR B 1
H34B H 0.3833 -0.0689 0.1199 0.074 Uiso 0.50 1 calc PR B 1
H34C H 0.4318 -0.1186 0.1624 0.074 Uiso 0.50 1 calc PR B 1
C35A C 0.5974(9) -0.1298(10) 0.1297(7) 0.055(5) Uiso 0.50 1 d PD B 1
H35A H 0.6472 -0.1060 0.1219 0.083 Uiso 0.50 1 calc PR B 1
H35B H 0.6133 -0.1793 0.1102 0.083 Uiso 0.50 1 calc PR B 1
H35C H 0.5858 -0.1417 0.1656 0.083 Uiso 0.50 1 calc PR B 1
C33B C 0.5522(8) -0.0588(7) 0.0581(4) 0.037(3) Uiso 0.50 1 d P B 2
H33D H 0.5125 -0.0149 0.0424 0.056 Uiso 0.50 1 calc PR B 2
H33E H 0.5626 -0.1088 0.0402 0.056 Uiso 0.50 1 calc PR B 2
H33F H 0.6097 -0.0479 0.0565 0.056 Uiso 0.50 1 calc PR B 2
C34B C 0.4073(8) -0.0846(9) 0.1280(6) 0.054(4) Uiso 0.50 1 d PD B 2
H34D H 0.3626 -0.0409 0.1153 0.081 Uiso 0.50 1 calc PR B 2
H34E H 0.3884 -0.0887 0.1643 0.081 Uiso 0.50 1 calc PR B 2
H34F H 0.4124 -0.1348 0.1118 0.081 Uiso 0.50 1 calc PR B 2
C35B C 0.5707(11) -0.1335(10) 0.1345(7) 0.061(5) Uiso 0.50 1 d P B 2
H35D H 0.5825 -0.1814 0.1141 0.091 Uiso 0.50 1 calc PR B 2
H35E H 0.5455 -0.1435 0.1694 0.091 Uiso 0.50 1 calc PR B 2
H35F H 0.6270 -0.1204 0.1330 0.091 Uiso 0.50 1 calc PR B 2
O31 O 0.5370(2) 0.19331(19) 0.07832(11) 0.0341(8) Uani 1 1 d . . .
O32 O 0.6555(2) 0.2313(2) 0.08902(12) 0.0377(9) Uani 1 1 d . . .
C36 C 0.6105(4) 0.2119(3) 0.06178(18) 0.0378(13) Uani 1 1 d . C .
C37 C 0.6443(5) 0.2068(4) 0.0047(2) 0.065(2) Uani 1 1 d D . .
C38A C 0.7076(9) 0.2536(8) -0.0108(5) 0.079(4) Uiso 0.56 1 d P C 1
H38A H 0.7277 0.2504 -0.0473 0.119 Uiso 0.56 1 calc PR C 1
H38B H 0.7597 0.2324 0.0051 0.119 Uiso 0.56 1 calc PR C 1
H38C H 0.6779 0.3095 -0.0006 0.119 Uiso 0.56 1 calc PR C 1
C39A C 0.5532(9) 0.2587(8) -0.0174(5) 0.060(4) Uiso 0.56 1 d P C 1
H39A H 0.5069 0.2310 -0.0092 0.090 Uiso 0.56 1 calc PR C 1
H39B H 0.5696 0.2634 -0.0539 0.090 Uiso 0.56 1 calc PR C 1
H39C H 0.5299 0.3122 -0.0021 0.090 Uiso 0.56 1 calc PR C 1
C40A C 0.6817(12) 0.1125(11) -0.0098(7) 0.102(7) Uiso 0.56 1 d P C 1
H40A H 0.6338 0.0874 0.0018 0.153 Uiso 0.56 1 calc PR C 1
H40B H 0.7327 0.0870 0.0063 0.153 Uiso 0.56 1 calc PR C 1
H40C H 0.7014 0.1062 -0.0463 0.153 Uiso 0.56 1 calc PR C 1
C38B C 0.7480(9) 0.2146(9) -0.0074(6) 0.051(4) Uiso 0.44 1 d P C 2
H38D H 0.7842 0.1770 0.0135 0.077 Uiso 0.44 1 calc PR C 2
H38E H 0.7463 0.2692 0.0000 0.077 Uiso 0.44 1 calc PR C 2
H38F H 0.7749 0.2022 -0.0429 0.077 Uiso 0.44 1 calc PR C 2
C39B C 0.5911(11) 0.2602(11) -0.0212(7) 0.071(6) Uiso 0.44 1 d PD C 2
H39D H 0.5860 0.3143 -0.0109 0.106 Uiso 0.44 1 calc PR C 2
H39E H 0.5312 0.2522 -0.0145 0.106 Uiso 0.44 1 calc PR C 2
H39F H 0.6170 0.2530 -0.0571 0.106 Uiso 0.44 1 calc PR C 2
C40B C 0.6496(11) 0.1263(9) -0.0115(6) 0.041(4) Uiso 0.44 1 d P C 2
H40D H 0.6861 0.0862 0.0081 0.061 Uiso 0.44 1 calc PR C 2
H40E H 0.6773 0.1188 -0.0472 0.061 Uiso 0.44 1 calc PR C 2
H40F H 0.5889 0.1205 -0.0060 0.061 Uiso 0.44 1 calc PR C 2
O33 O 0.4265(2) -0.01658(18) 0.28946(11) 0.0315(8) Uani 1 1 d . . .
O34 O 0.5127(2) -0.01349(18) 0.34453(12) 0.0321(8) Uani 1 1 d . . .
C41 C 0.4649(3) -0.0445(3) 0.32607(18) 0.0317(12) Uani 1 1 d . D .
C42 C 0.4478(4) -0.1221(3) 0.3489(2) 0.0426(14) Uani 1 1 d . . .
C43A C 0.4125(8) -0.1637(7) 0.3140(4) 0.032(3) Uiso 0.50 1 d P D 1
H43A H 0.3660 -0.1242 0.2998 0.048 Uiso 0.50 1 calc PR D 1
H43B H 0.3865 -0.2033 0.3328 0.048 Uiso 0.50 1 calc PR D 1
H43C H 0.4619 -0.1904 0.2869 0.048 Uiso 0.50 1 calc PR D 1
C44A C 0.3606(9) -0.0890(8) 0.3978(5) 0.061(4) Uiso 0.50 1 d P D 1
H44A H 0.3090 -0.0537 0.3855 0.092 Uiso 0.50 1 calc PR D 1
H44B H 0.3783 -0.0595 0.4215 0.092 Uiso 0.50 1 calc PR D 1
H44C H 0.3440 -0.1347 0.4148 0.092 Uiso 0.50 1 calc PR D 1
C45A C 0.5154(9) -0.1711(8) 0.3723(5) 0.065(4) Uiso 0.50 1 d P D 1
H45A H 0.5332 -0.1383 0.3939 0.098 Uiso 0.50 1 calc PR D 1
H45B H 0.5676 -0.1978 0.3467 0.098 Uiso 0.50 1 calc PR D 1
H45C H 0.4925 -0.2112 0.3925 0.098 Uiso 0.50 1 calc PR D 1
C43B C 0.3830(8) -0.1497(7) 0.3251(4) 0.035(3) Uiso 0.50 1 d P D 2
H43D H 0.4088 -0.1615 0.2895 0.052 Uiso 0.50 1 calc PR D 2
H43E H 0.3257 -0.1074 0.3286 0.052 Uiso 0.50 1 calc PR D 2
H43F H 0.3730 -0.1979 0.3420 0.052 Uiso 0.50 1 calc PR D 2
C44B C 0.4092(9) -0.1083(8) 0.4029(5) 0.053(3) Uiso 0.50 1 d P D 2
H44D H 0.3982 -0.1573 0.4180 0.079 Uiso 0.50 1 calc PR D 2
H44E H 0.3524 -0.0652 0.4073 0.079 Uiso 0.50 1 calc PR D 2
H44F H 0.4515 -0.0932 0.4192 0.079 Uiso 0.50 1 calc PR D 2
C45B C 0.5446(8) -0.1860(7) 0.3435(5) 0.054(3) Uiso 0.50 1 d P D 2
H45D H 0.5721 -0.1959 0.3079 0.081 Uiso 0.50 1 calc PR D 2
H45E H 0.5385 -0.2360 0.3594 0.081 Uiso 0.50 1 calc PR D 2
H45F H 0.5829 -0.1653 0.3599 0.081 Uiso 0.50 1 calc PR D 2
O35 O 0.3111(2) 0.4774(2) 0.14563(12) 0.0330(8) Uani 1 1 d . E .
O36 O 0.2323(2) 0.5073(2) 0.22421(13) 0.0369(9) Uani 1 1 d . E .
C46 C 0.2474(4) 0.5218(3) 0.1779(2) 0.0373(13) Uani 1 1 d D . .
C47A C 0.1904(7) 0.5980(6) 0.1587(4) 0.0480(18) Uiso 0.60 1 d PD E 1
C48A C 0.2417(7) 0.6412(6) 0.1218(4) 0.049(3) Uiso 0.60 1 d PD E 1
H48A H 0.1997 0.6870 0.1090 0.073 Uiso 0.60 1 calc PR E 1
H48B H 0.2778 0.6051 0.0939 0.073 Uiso 0.60 1 calc PR E 1
H48C H 0.2815 0.6600 0.1381 0.073 Uiso 0.60 1 calc PR E 1
C49A C 0.1365(8) 0.5616(7) 0.1235(4) 0.079(4) Uiso 0.60 1 d PD E 1
H49A H 0.0994 0.5319 0.1447 0.118 Uiso 0.60 1 calc PR E 1
H49B H 0.1805 0.5257 0.0977 0.118 Uiso 0.60 1 calc PR E 1
H49C H 0.0979 0.6057 0.1074 0.118 Uiso 0.60 1 calc PR E 1
C50A C 0.1391(7) 0.6565(6) 0.2013(4) 0.056(3) Uiso 0.60 1 d PD E 1
H50A H 0.1018 0.6314 0.2261 0.084 Uiso 0.60 1 calc PR E 1
H50B H 0.1006 0.7042 0.1880 0.084 Uiso 0.60 1 calc PR E 1
H50C H 0.1818 0.6717 0.2172 0.084 Uiso 0.60 1 calc PR E 1
C47B C 0.1775(8) 0.5906(6) 0.1569(5) 0.0480(18) Uiso 0.40 1 d PGD E 2
C48B C 0.1927(9) 0.6369(8) 0.1166(5) 0.083(6) Uiso 0.40 1 d PG E 2
H48D H 0.2352 0.6198 0.0863 0.100 Uiso 0.40 1 calc PR E 2
C49B C 0.0868(9) 0.7117(8) 0.1739(5) 0.119(8) Uiso 0.40 1 d PG E 2
H49D H 0.0421 0.7563 0.1908 0.143 Uiso 0.40 1 calc PR E 2
C50B C 0.1367(10) 0.7117(8) 0.1271(5) 0.104(7) Uiso 0.40 1 d PG E 2
H50D H 0.1331 0.7564 0.1055 0.125 Uiso 0.40 1 calc PR E 2
O99B O 0.1120(8) 0.6368(7) 0.1923(4) 0.078(4) Uiso 0.40 1 d PG E 2
O37 O 0.1705(2) 0.2334(2) 0.38666(12) 0.0340(9) Uani 1 1 d . . .
O38 O 0.1463(2) 0.3626(2) 0.36449(12) 0.0352(9) Uani 1 1 d . . .
C51 C 0.1198(3) 0.3052(4) 0.38603(19) 0.0405(14) Uani 1 1 d . F .
C52 C 0.0225(4) 0.3204(4) 0.4101(2) 0.067(2) Uani 1 1 d D . .
C53A C 0.0061(8) 0.2419(7) 0.4388(5) 0.039(3) Uiso 0.50 1 d P F 1
H53A H 0.0485 0.2232 0.4614 0.059 Uiso 0.50 1 calc PR F 1
H53B H 0.0155 0.1999 0.4142 0.059 Uiso 0.50 1 calc PR F 1
H53C H -0.0556 0.2548 0.4582 0.059 Uiso 0.50 1 calc PR F 1
C54A C 0.0009(9) 0.4039(7) 0.4475(4) 0.048(3) Uiso 0.50 1 d PD F 1
H54A H 0.0395 0.3913 0.4724 0.072 Uiso 0.50 1 calc PR F 1
H54B H -0.0623 0.4197 0.4648 0.072 Uiso 0.50 1 calc PR F 1
H54C H 0.0134 0.4480 0.4266 0.072 Uiso 0.50 1 calc PR F 1
C55A C -0.0356(9) 0.3499(8) 0.3783(5) 0.056(3) Uiso 0.50 1 d P F 1
H55A H -0.0976 0.3583 0.3967 0.083 Uiso 0.50 1 calc PR F 1
H55B H -0.0228 0.3117 0.3508 0.083 Uiso 0.50 1 calc PR F 1
H55C H -0.0281 0.4008 0.3646 0.083 Uiso 0.50 1 calc PR F 1
C53B C 0.0053(8) 0.2664(7) 0.4532(4) 0.040(3) Uiso 0.50 1 d P F 2
H53D H 0.0353 0.2107 0.4427 0.060 Uiso 0.50 1 calc PR F 2
H53E H -0.0596 0.2745 0.4637 0.060 Uiso 0.50 1 calc PR F 2
H53F H 0.0289 0.2789 0.4813 0.060 Uiso 0.50 1 calc PR F 2
C54B C -0.0218(10) 0.3889(9) 0.4297(6) 0.073(4) Uiso 0.50 1 d P F 2
H54D H -0.0842 0.3898 0.4432 0.109 Uiso 0.50 1 calc PR F 2
H54E H -0.0204 0.4302 0.4042 0.109 Uiso 0.50 1 calc PR F 2
H54F H 0.0054 0.3992 0.4569 0.109 Uiso 0.50 1 calc PR F 2
C55B C -0.0192(9) 0.3051(8) 0.3621(5) 0.063(4) Uiso 0.50 1 d PD F 2
H55D H 0.0141 0.2521 0.3476 0.095 Uiso 0.50 1 calc PR F 2
H55E H -0.0137 0.3460 0.3367 0.095 Uiso 0.50 1 calc PR F 2
H55F H -0.0828 0.3081 0.3736 0.095 Uiso 0.50 1 calc PR F 2
O39 O 0.5078(4) 0.4162(3) 0.31525(15) 0.104(2) Uani 1 1 d . . .
O40 O 0.4176(2) 0.4006(2) 0.38520(12) 0.0378(9) Uani 1 1 d . . .
C56 C 0.4697(4) 0.4370(3) 0.35941(19) 0.0386(13) Uani 1 1 d . G .
C57 C 0.4938(4) 0.5019(3) 0.38416(19) 0.0379(13) Uani 1 1 d . . .
C58A C 0.6013(9) 0.4799(9) 0.3688(6) 0.067(4) Uiso 0.50 1 d P G 1
H58A H 0.6283 0.4266 0.3813 0.101 Uiso 0.50 1 calc PR G 1
H58B H 0.6218 0.5193 0.3835 0.101 Uiso 0.50 1 calc PR G 1
H58C H 0.6195 0.4802 0.3322 0.101 Uiso 0.50 1 calc PR G 1
C59A C 0.4566(9) 0.5838(7) 0.3648(5) 0.047(3) Uiso 0.50 1 d P G 1
H59A H 0.4743 0.6224 0.3820 0.070 Uiso 0.50 1 calc PR G 1
H59B H 0.3908 0.5976 0.3710 0.070 Uiso 0.50 1 calc PR G 1
H59C H 0.4802 0.5850 0.3286 0.070 Uiso 0.50 1 calc PR G 1
C60A C 0.4717(9) 0.4957(8) 0.4408(5) 0.060(4) Uiso 0.50 1 d P G 1
H60A H 0.4979 0.4406 0.4507 0.090 Uiso 0.50 1 calc PR G 1
H60B H 0.4063 0.5111 0.4525 0.090 Uiso 0.50 1 calc PR G 1
H60C H 0.4967 0.5314 0.4559 0.090 Uiso 0.50 1 calc PR G 1
C58B C 0.5844(8) 0.4737(7) 0.3947(4) 0.043(3) Uiso 0.50 1 d P G 2
H58D H 0.5973 0.5170 0.4103 0.065 Uiso 0.50 1 calc PR G 2
H58E H 0.6281 0.4571 0.3633 0.065 Uiso 0.50 1 calc PR G 2
H58F H 0.5885 0.4283 0.4175 0.065 Uiso 0.50 1 calc PR G 2
C59B C 0.4868(9) 0.5708(8) 0.3448(5) 0.058(4) Uiso 0.50 1 d P G 2
H59D H 0.4253 0.5893 0.3386 0.087 Uiso 0.50 1 calc PR G 2
H59E H 0.5290 0.5509 0.3134 0.087 Uiso 0.50 1 calc PR G 2
H59F H 0.5016 0.6152 0.3578 0.087 Uiso 0.50 1 calc PR G 2
C60B C 0.4207(9) 0.5295(8) 0.4350(5) 0.068(4) Uiso 0.50 1 d P G 2
H60D H 0.3602 0.5468 0.4274 0.102 Uiso 0.50 1 calc PR G 2
H60E H 0.4320 0.5739 0.4503 0.102 Uiso 0.50 1 calc PR G 2
H60F H 0.4253 0.4846 0.4583 0.102 Uiso 0.50 1 calc PR G 2
O41 O 0.5218(2) 0.52285(19) 0.21487(13) 0.0364(9) Uani 1 1 d . . .
O42 O 0.3724(2) 0.57653(18) 0.23547(12) 0.0344(8) Uani 1 1 d . . .
C61 C 0.4503(4) 0.5797(3) 0.21654(19) 0.0347(13) Uani 1 1 d . . .
C62 C 0.4630(4) 0.6589(3) 0.1942(2) 0.0522(17) Uani 1 1 d . . .
C63 C 0.5017(5) 0.6448(4) 0.1387(2) 0.077(2) Uani 1 1 d . . .
H63A H 0.5571 0.6001 0.1340 0.116 Uiso 1 1 calc R . .
H63B H 0.5151 0.6931 0.1238 0.116 Uiso 1 1 calc R . .
H63C H 0.4579 0.6322 0.1223 0.116 Uiso 1 1 calc R . .
C64 C 0.3782(5) 0.7249(4) 0.2076(3) 0.121(4) Uani 1 1 d . . .
H64A H 0.3876 0.7749 0.1933 0.182 Uiso 1 1 calc R . .
H64B H 0.3604 0.7304 0.2442 0.182 Uiso 1 1 calc R . .
H64C H 0.3307 0.7131 0.1942 0.182 Uiso 1 1 calc R . .
C65 C 0.5369(5) 0.6772(4) 0.2175(3) 0.083(2) Uani 1 1 d . . .
H65A H 0.5934 0.6341 0.2086 0.125 Uiso 1 1 calc R . .
H65B H 0.5177 0.6809 0.2541 0.125 Uiso 1 1 calc R . .
H65C H 0.5460 0.7279 0.2044 0.125 Uiso 1 1 calc R . .
O43 O 0.2624(2) 0.56649(19) 0.31895(13) 0.0433(10) Uani 1 1 d . . .
O44 O 0.2033(2) 0.50210(19) 0.38427(12) 0.0387(9) Uani 1 1 d . . .
C66 C 0.2101(4) 0.5650(3) 0.3612(2) 0.0435(14) Uani 1 1 d . H .
C67 C 0.1545(5) 0.6455(4) 0.3870(3) 0.073(2) Uani 1 1 d D . .
C68A C 0.0551(9) 0.6393(8) 0.4084(5) 0.048(3) Uiso 0.50 1 d P H 1
H68A H 0.0586 0.5895 0.4271 0.072 Uiso 0.50 1 calc PR H 1
H68B H 0.0248 0.6398 0.3805 0.072 Uiso 0.50 1 calc PR H 1
H68C H 0.0211 0.6848 0.4308 0.072 Uiso 0.50 1 calc PR H 1
C69A C 0.1867(11) 0.6400(10) 0.4416(5) 0.087(5) Uiso 0.50 1 d PD H 1
H69A H 0.1732 0.5946 0.4605 0.131 Uiso 0.50 1 calc PR H 1
H69B H 0.1544 0.6895 0.4608 0.131 Uiso 0.50 1 calc PR H 1
H69C H 0.2516 0.6329 0.4357 0.131 Uiso 0.50 1 calc PR H 1
C70A C 0.1933(11) 0.7133(10) 0.3652(7) 0.100(5) Uiso 0.50 1 d P H 1
H70A H 0.1589 0.7629 0.3837 0.151 Uiso 0.50 1 calc PR H 1
H70B H 0.1894 0.7203 0.3298 0.151 Uiso 0.50 1 calc PR H 1
H70C H 0.2564 0.6999 0.3683 0.151 Uiso 0.50 1 calc PR H 1
C68B C 0.079(3) 0.638(2) 0.4245(14) 0.28(2) Uiso 0.50 1 d P H 2
H68D H 0.0508 0.6025 0.4121 0.420 Uiso 0.50 1 calc PR H 2
H68E H 0.0353 0.6909 0.4319 0.420 Uiso 0.50 1 calc PR H 2
H68F H 0.1000 0.6160 0.4551 0.420 Uiso 0.50 1 calc PR H 2
C69B C 0.1979(14) 0.6792(13) 0.4082(8) 0.122(7) Uiso 0.50 1 d P H 2
H69D H 0.2455 0.6918 0.3830 0.184 Uiso 0.50 1 calc PR H 2
H69E H 0.2249 0.6433 0.4332 0.184 Uiso 0.50 1 calc PR H 2
H69F H 0.1571 0.7286 0.4247 0.184 Uiso 0.50 1 calc PR H 2
C70B C 0.1054(9) 0.6991(8) 0.3428(5) 0.068(4) Uiso 0.50 1 d P H 2
H70D H 0.1515 0.7042 0.3139 0.102 Uiso 0.50 1 calc PR H 2
H70E H 0.0700 0.7524 0.3562 0.102 Uiso 0.50 1 calc PR H 2
H70F H 0.0657 0.6724 0.3324 0.102 Uiso 0.50 1 calc PR H 2
O45 O 0.2403(2) 0.37903(19) 0.44410(12) 0.0347(8) Uani 1 1 d . . .
O46 O 0.3667(2) 0.28960(19) 0.45895(11) 0.0303(8) Uani 1 1 d . . .
C71 C 0.2898(4) 0.3365(3) 0.47291(18) 0.0328(12) Uani 1 1 d . I .
C72 C 0.2496(4) 0.3454(3) 0.52988(19) 0.0473(16) Uani 1 1 d . . .
C73A C 0.3291(6) 0.3206(6) 0.5607(4) 0.041(2) Uiso 0.60 1 d P I 1
H73A H 0.3691 0.2675 0.5497 0.061 Uiso 0.60 1 calc PR I 1
H73B H 0.3036 0.3196 0.5966 0.061 Uiso 0.60 1 calc PR I 1
H73C H 0.3634 0.3595 0.5546 0.061 Uiso 0.60 1 calc PR I 1
C75A C 0.1845(7) 0.4251(6) 0.5449(4) 0.046(2) Uiso 0.60 1 d P I 1
H75A H 0.1617 0.4266 0.5812 0.070 Uiso 0.60 1 calc PR I 1
H75B H 0.1342 0.4346 0.5275 0.070 Uiso 0.60 1 calc PR I 1
H75C H 0.2147 0.4667 0.5358 0.070 Uiso 0.60 1 calc PR I 1
C74A C 0.1949(6) 0.2819(6) 0.5412(4) 0.041(2) Uiso 0.60 1 d P I 1
H74A H 0.2356 0.2283 0.5319 0.061 Uiso 0.60 1 calc PR I 1
H74B H 0.1472 0.2947 0.5217 0.061 Uiso 0.60 1 calc PR I 1
H74C H 0.1681 0.2833 0.5771 0.061 Uiso 0.60 1 calc PR I 1
C73B C 0.3018(11) 0.2923(10) 0.5600(6) 0.063(5) Uiso 0.40 1 d P I 2
H73D H 0.3600 0.3027 0.5564 0.094 Uiso 0.40 1 calc PR I 2
H73E H 0.3113 0.2372 0.5494 0.094 Uiso 0.40 1 calc PR I 2
H73F H 0.2704 0.2998 0.5951 0.094 Uiso 0.40 1 calc PR I 2
C74B C 0.1573(18) 0.3340(18) 0.5419(11) 0.157(12) Uiso 0.40 1 d P I 2
H74D H 0.1194 0.3690 0.5207 0.235 Uiso 0.40 1 calc PR I 2
H74E H 0.1304 0.3475 0.5773 0.235 Uiso 0.40 1 calc PR I 2
H74F H 0.1620 0.2782 0.5357 0.235 Uiso 0.40 1 calc PR I 2
C75B C 0.2337(11) 0.4348(9) 0.5437(6) 0.062(5) Uiso 0.40 1 d P I 2
H75D H 0.1939 0.4696 0.5234 0.093 Uiso 0.40 1 calc PR I 2
H75E H 0.2915 0.4468 0.5371 0.093 Uiso 0.40 1 calc PR I 2
H75F H 0.2059 0.4440 0.5794 0.093 Uiso 0.40 1 calc PR I 2
O47 O 0.5399(2) 0.2550(2) 0.42576(11) 0.0333(8) Uani 1 1 d . . .
O48 O 0.6575(2) 0.2590(2) 0.36501(11) 0.0330(8) Uani 1 1 d . . .
C76 C 0.6209(3) 0.2517(3) 0.41060(17) 0.0280(11) Uani 1 1 d . J .
C77 C 0.6809(3) 0.2374(3) 0.44957(19) 0.0396(14) Uani 1 1 d D . .
C78A C 0.7658(16) 0.1716(15) 0.4325(9) 0.082(8) Uiso 0.30 1 d P J 1
H78A H 0.8032 0.1630 0.4579 0.124 Uiso 0.30 1 calc PR J 1
H78B H 0.7987 0.1863 0.4007 0.124 Uiso 0.30 1 calc PR J 1
H78C H 0.7510 0.1224 0.4278 0.124 Uiso 0.30 1 calc PR J 1
C79A C 0.7248(12) 0.3127(10) 0.4442(7) 0.044(5) Uiso 0.30 1 d PD J 1
H79A H 0.6770 0.3624 0.4547 0.066 Uiso 0.30 1 calc PR J 1
H79B H 0.7538 0.3170 0.4092 0.066 Uiso 0.30 1 calc PR J 1
H79C H 0.7695 0.3032 0.4655 0.066 Uiso 0.30 1 calc PR J 1
C80A C 0.6331(18) 0.2413(17) 0.4990(10) 0.085(9) Uiso 0.30 1 d P J 1
H80A H 0.5786 0.2868 0.5028 0.128 Uiso 0.30 1 calc PR J 1
H80B H 0.6708 0.2479 0.5218 0.128 Uiso 0.30 1 calc PR J 1
H80C H 0.6165 0.1918 0.5069 0.128 Uiso 0.30 1 calc PR J 1
C78B C 0.7011(5) 0.1443(4) 0.4612(3) 0.044(2) Uiso 0.70 1 d P J 2
H78D H 0.6444 0.1321 0.4744 0.066 Uiso 0.70 1 calc PR J 2
H78E H 0.7397 0.1301 0.4861 0.066 Uiso 0.70 1 calc PR J 2
H78F H 0.7318 0.1136 0.4303 0.066 Uiso 0.70 1 calc PR J 2
C79B C 0.7685(6) 0.2540(6) 0.4294(3) 0.059(2) Uiso 0.70 1 d P J 2
H79D H 0.8045 0.2440 0.4556 0.088 Uiso 0.70 1 calc PR J 2
H79E H 0.7573 0.3099 0.4190 0.088 Uiso 0.70 1 calc PR J 2
H79F H 0.8012 0.2190 0.4005 0.088 Uiso 0.70 1 calc PR J 2
C80B C 0.6252(6) 0.2829(5) 0.4985(3) 0.043(2) Uiso 0.70 1 d P J 2
H80D H 0.5698 0.2674 0.5091 0.064 Uiso 0.70 1 calc PR J 2
H80E H 0.6099 0.3406 0.4925 0.064 Uiso 0.70 1 calc PR J 2
H80F H 0.6606 0.2696 0.5249 0.064 Uiso 0.70 1 calc PR J 2
O49 O 0.7192(2) 0.30839(19) 0.27807(11) 0.0306(8) Uani 1 1 d . . .
O50 O 0.6627(2) 0.41468(19) 0.23256(12) 0.0322(8) Uani 1 1 d . . .
C81 C 0.7270(3) 0.3662(3) 0.24967(18) 0.0286(11) Uani 1 1 d . . .
C82 C 0.8184(3) 0.3826(3) 0.2353(2) 0.0374(13) Uani 1 1 d . . .
C83 C 0.8926(4) 0.3100(4) 0.2463(3) 0.082(3) Uani 1 1 d . . .
H83A H 0.8970 0.2651 0.2250 0.124 Uiso 1 1 calc R . .
H83B H 0.8786 0.2956 0.2817 0.124 Uiso 1 1 calc R . .
H83C H 0.9500 0.3227 0.2394 0.124 Uiso 1 1 calc R . .
C84 C 0.8141(4) 0.4508(4) 0.2674(3) 0.069(2) Uani 1 1 d . . .
H84A H 0.8043 0.4355 0.3028 0.104 Uiso 1 1 calc R . .
H84B H 0.7644 0.4972 0.2620 0.104 Uiso 1 1 calc R . .
H84C H 0.8708 0.4645 0.2585 0.104 Uiso 1 1 calc R . .
C85 C 0.8349(4) 0.4041(4) 0.1800(2) 0.071(2) Uani 1 1 d . . .
H85A H 0.8390 0.3582 0.1596 0.107 Uiso 1 1 calc R . .
H85B H 0.8913 0.4183 0.1711 0.107 Uiso 1 1 calc R . .
H85C H 0.7851 0.4496 0.1737 0.107 Uiso 1 1 calc R . .
O51 O 0.7577(3) 0.2101(3) 0.17999(15) 0.0525(11) Uani 1 1 d D . .
H511 H 0.795(3) 0.208(3) 0.1486(16) 0.079 Uiso 1 1 d D . .
H512 H 0.755(4) 0.196(4) 0.2119(13) 0.079 Uiso 1 1 d D . .
N1 N 0.1030(3) 0.3666(3) 0.1941(2) 0.0462(13) Uani 1 1 d . . .
O52 O 0.1471(3) 0.3200(2) 0.15687(15) 0.0443(10) Uani 1 1 d . . .
O53 O 0.1231(2) 0.3459(2) 0.23694(13) 0.0411(9) Uani 1 1 d . . .
O54 O 0.0438(2) 0.4277(2) 0.18911(16) 0.0565(12) Uani 1 1 d . . .
N2 N 0.1181(4) 0.1436(4) 0.1900(3) 0.0719(19) Uani 1 1 d . . .
O55 O 0.1054(3) 0.1862(3) 0.22942(18) 0.0571(12) Uani 1 1 d . . .
O56 O 0.1916(3) 0.1371(2) 0.15753(16) 0.0607(12) Uani 1 1 d . . .
O57 O 0.0640(3) 0.1101(3) 0.1827(2) 0.103(2) Uani 1 1 d . . .
N91 N 0.1201(4) 0.3690(4) 0.6845(3) 0.088(2) Uani 1 1 d . . .
C91 C 0.0521(5) 0.4153(4) 0.6909(2) 0.0541(17) Uani 1 1 d . . .
C92 C -0.0361(4) 0.4774(4) 0.6984(3) 0.071(2) Uani 1 1 d . . .
H92A H -0.0346 0.5211 0.7190 0.106 Uiso 1 1 calc R . .
H92B H -0.0832 0.4541 0.7155 0.106 Uiso 1 1 calc R . .
H92C H -0.0488 0.4983 0.6658 0.106 Uiso 1 1 calc R . .
O91 O 0.9017(5) 0.1294(5) 0.1100(3) 0.193(4) Uani 1 1 d D . .

loop_
_atom_site_aniso_label
_atom_site_aniso_U_11
_atom_site_aniso_U_22
_atom_site_aniso_U_33
_atom_site_aniso_U_23
_atom_site_aniso_U_13
_atom_site_aniso_U_12
Gd1 0.02542(13) 0.02334(13) 0.01934(12) 0.00802(10) -0.00906(10) -0.01204(10)
Gd2 0.03495(15) 0.03598(15) 0.03071(14) 0.01628(12) -0.01817(12) -0.02223(12)
Mn1 0.0421(4) 0.0268(4) 0.0205(4) 0.0075(3) -0.0124(3) -0.0190(4)
Mn2 0.0391(4) 0.0249(4) 0.0220(4) 0.0086(3) -0.0136(3) -0.0176(3)
Mn3 0.0303(4) 0.0276(4) 0.0233(4) 0.0119(3) -0.0119(3) -0.0149(3)
Mn4 0.0275(4) 0.0326(4) 0.0241(4) 0.0127(3) -0.0091(3) -0.0153(3)
Mn5 0.0288(4) 0.0235(4) 0.0232(4) 0.0060(3) -0.0095(3) -0.0135(3)
Mn6 0.0326(4) 0.0236(4) 0.0263(4) 0.0072(3) -0.0038(3) -0.0092(3)
Mn7 0.0290(4) 0.0270(4) 0.0236(4) 0.0072(3) -0.0029(3) -0.0052(3)
Mn8 0.0273(4) 0.0280(4) 0.0168(4) 0.0035(3) -0.0059(3) -0.0101(3)
Mn9 0.0281(4) 0.0306(4) 0.0208(4) 0.0076(3) -0.0104(3) -0.0158(3)
Mn10 0.0302(4) 0.0270(4) 0.0206(4) 0.0056(3) -0.0068(3) -0.0130(3)
Mn11 0.0290(4) 0.0240(4) 0.0196(4) 0.0065(3) -0.0090(3) -0.0096(3)
O1 0.0362(19) 0.0252(17) 0.0219(17) 0.0108(14) -0.0150(15) -0.0162(15)
O2 0.0277(19) 0.031(2) 0.0259(18) 0.0136(15) -0.0122(16) -0.0143(15)
O3 0.0257(19) 0.031(2) 0.0269(18) 0.0107(16) -0.0088(16) -0.0120(15)
O4 0.0297(18) 0.0265(17) 0.0205(16) 0.0081(14) -0.0096(14) -0.0138(15)
O5 0.0307(18) 0.0294(18) 0.0208(16) 0.0100(14) -0.0126(15) -0.0164(15)
O6 0.0235(17) 0.0266(17) 0.0196(16) 0.0050(14) -0.0039(14) -0.0114(14)
O7 0.0257(17) 0.0279(18) 0.0211(16) 0.0059(14) -0.0062(14) -0.0112(14)
O8 0.0312(18) 0.0265(17) 0.0216(17) 0.0096(14) -0.0127(14) -0.0157(15)
O9 0.0238(17) 0.0255(17) 0.0187(16) 0.0055(13) -0.0065(14) -0.0105(14)
O10 0.0306(18) 0.0265(18) 0.0220(17) 0.0079(14) -0.0025(15) -0.0103(15)
O11 0.062(3) 0.036(2) 0.059(3) 0.0237(19) -0.032(2) -0.026(2)
O12 0.036(2) 0.101(3) 0.022(2) -0.003(2) -0.0032(18) -0.028(2)
C1 0.038(3) 0.030(3) 0.027(3) 0.002(2) -0.013(2) -0.015(2)
O14 0.046(2) 0.039(2) 0.0267(18) 0.0149(16) -0.0203(17) -0.0258(18)
O15 0.045(2) 0.040(2) 0.0304(19) 0.0174(16) -0.0202(17) -0.0238(18)
C6 0.040(3) 0.040(3) 0.030(3) 0.013(2) -0.018(2) -0.020(3)
C7 0.057(4) 0.047(3) 0.027(3) 0.011(3) -0.019(3) -0.026(3)
C8 0.089(5) 0.068(4) 0.040(3) 0.015(3) -0.034(4) -0.045(4)
C9 0.117(7) 0.094(6) 0.062(5) -0.001(4) -0.044(5) -0.058(5)
C10 0.113(6) 0.105(6) 0.046(4) 0.017(4) -0.052(4) -0.052(5)
O16 0.115(4) 0.081(3) 0.050(3) 0.028(2) -0.053(3) -0.055(3)
O17 0.042(2) 0.035(2) 0.036(2) 0.0162(16) -0.0219(17) -0.0255(17)
O18 0.046(2) 0.047(2) 0.031(2) 0.0194(18) -0.0145(18) -0.0274(19)
C11 0.030(3) 0.035(3) 0.051(4) 0.023(3) -0.020(3) -0.018(2)
C12 0.038(3) 0.031(3) 0.070(4) 0.013(3) -0.012(3) -0.017(3)
C13 0.057(4) 0.042(4) 0.093(5) -0.002(4) -0.025(4) -0.025(3)
C14 0.041(4) 0.042(4) 0.167(9) -0.027(5) -0.005(5) -0.019(3)
C15 0.051(4) 0.040(4) 0.158(9) 0.002(5) 0.017(5) -0.027(4)
O19 0.048(2) 0.037(2) 0.093(3) 0.022(2) -0.006(2) -0.026(2)
O20 0.036(2) 0.036(2) 0.0240(18) 0.0135(15) -0.0119(16) -0.0192(16)
O21 0.0342(19) 0.0297(18) 0.0204(16) 0.0093(14) -0.0101(15) -0.0186(15)
C16 0.038(3) 0.024(3) 0.021(2) 0.004(2) -0.008(2) -0.015(2)
C17 0.044(3) 0.038(3) 0.022(3) 0.011(2) -0.006(2) -0.017(3)
C18 0.038(3) 0.052(4) 0.050(4) 0.022(3) -0.010(3) -0.026(3)
C19 0.054(4) 0.094(6) 0.082(5) 0.041(5) 0.006(4) -0.040(4)
C20 0.080(5) 0.075(5) 0.055(4) 0.043(4) 0.006(4) -0.026(4)
O22 0.053(2) 0.061(3) 0.037(2) 0.027(2) -0.0107(19) -0.022(2)
O23 0.035(2) 0.039(2) 0.0263(18) 0.0165(16) -0.0108(16) -0.0134(17)
O24 0.0305(18) 0.0260(18) 0.0194(16) 0.0084(14) -0.0074(14) -0.0103(15)
C21 0.032(3) 0.020(2) 0.022(2) 0.007(2) -0.006(2) -0.006(2)
C22 0.034(3) 0.031(3) 0.024(3) 0.010(2) -0.003(2) -0.011(2)
C23 0.036(3) 0.029(3) 0.028(3) 0.009(2) -0.008(2) -0.001(2)
C24 0.072(4) 0.039(3) 0.025(3) 0.014(2) -0.014(3) -0.004(3)
C25 0.058(4) 0.053(4) 0.022(3) 0.017(3) -0.005(3) -0.020(3)
O25 0.046(2) 0.053(2) 0.030(2) 0.0195(18) -0.0060(18) -0.0245(19)
O26 0.034(2) 0.0305(19) 0.0303(19) 0.0043(15) -0.0077(16) -0.0090(16)
O27 0.0254(18) 0.037(2) 0.0295(19) 0.0084(16) -0.0072(15) -0.0099(16)
C26 0.039(3) 0.034(3) 0.032(3) 0.004(2) -0.007(3) -0.008(3)
C27 0.033(3) 0.056(4) 0.054(4) 0.027(3) -0.015(3) -0.009(3)
C28 0.044(4) 0.069(5) 0.097(6) 0.033(4) -0.022(4) -0.018(4)
C29 0.031(4) 0.099(6) 0.127(7) 0.033(5) -0.029(4) -0.021(4)
C30 0.034(4) 0.093(6) 0.090(6) 0.027(5) -0.021(4) -0.001(4)
O28 0.040(2) 0.067(3) 0.057(3) 0.020(2) -0.016(2) -0.010(2)
O29 0.071(3) 0.0272(19) 0.0245(18) 0.0024(15) -0.0097(18) -0.0243(19)
O30 0.077(3) 0.031(2) 0.0233(19) 0.0051(16) -0.0125(19) -0.022(2)
C31 0.053(3) 0.034(3) 0.027(3) 0.006(2) -0.013(3) -0.022(3)
C32 0.102(5) 0.041(3) 0.029(3) 0.002(3) -0.011(3) -0.037(4)
O31 0.053(2) 0.038(2) 0.0214(17) 0.0081(15) -0.0119(17) -0.0260(18)
O32 0.048(2) 0.045(2) 0.0239(18) -0.0003(16) -0.0019(17) -0.0235(19)
C36 0.059(4) 0.033(3) 0.025(3) -0.001(2) -0.004(3) -0.021(3)
C37 0.099(5) 0.093(5) 0.026(3) 0.006(3) -0.004(3) -0.067(5)
O33 0.051(2) 0.0253(18) 0.0242(18) 0.0120(15) -0.0125(17) -0.0193(17)
O34 0.044(2) 0.0238(18) 0.0348(19) 0.0083(15) -0.0206(17) -0.0130(16)
C41 0.044(3) 0.022(3) 0.029(3) 0.008(2) -0.010(3) -0.010(2)
C42 0.074(4) 0.027(3) 0.039(3) 0.015(2) -0.026(3) -0.026(3)
O35 0.033(2) 0.033(2) 0.035(2) 0.0182(17) -0.0117(17) -0.0121(17)
O36 0.033(2) 0.041(2) 0.038(2) 0.0156(17) -0.0110(17) -0.0124(17)
C46 0.037(3) 0.036(3) 0.046(3) 0.019(3) -0.016(3) -0.019(3)
O37 0.0271(19) 0.037(2) 0.037(2) 0.0165(17) -0.0052(16) -0.0120(17)
O38 0.0265(19) 0.041(2) 0.035(2) 0.0142(17) -0.0036(16) -0.0092(17)
C51 0.030(3) 0.060(4) 0.030(3) 0.015(3) -0.007(2) -0.012(3)
C52 0.031(3) 0.070(5) 0.081(5) 0.045(4) 0.003(3) -0.003(3)
O39 0.157(5) 0.168(5) 0.033(3) -0.029(3) 0.023(3) -0.139(5)
O40 0.044(2) 0.037(2) 0.033(2) 0.0032(17) -0.0055(17) -0.0152(18)
C56 0.051(4) 0.045(3) 0.026(3) 0.001(3) -0.010(3) -0.023(3)
C57 0.056(4) 0.028(3) 0.033(3) 0.001(2) -0.008(3) -0.018(3)
O41 0.035(2) 0.0235(19) 0.054(2) 0.0074(17) -0.0079(18) -0.0149(17)
O42 0.043(2) 0.0218(18) 0.036(2) 0.0065(15) -0.0003(17) -0.0114(16)
C61 0.042(3) 0.026(3) 0.036(3) 0.002(2) -0.005(3) -0.013(3)
C62 0.054(4) 0.030(3) 0.067(4) 0.018(3) 0.000(3) -0.016(3)
C63 0.124(6) 0.051(4) 0.051(4) 0.030(3) -0.011(4) -0.028(4)
C64 0.107(7) 0.036(4) 0.179(9) 0.052(5) 0.034(6) -0.009(4)
C65 0.110(6) 0.047(4) 0.109(6) 0.017(4) -0.030(5) -0.045(4)
O43 0.052(2) 0.030(2) 0.036(2) 0.0006(17) 0.0118(19) -0.0079(18)
O44 0.046(2) 0.0268(19) 0.033(2) 0.0083(16) 0.0012(17) -0.0028(17)
C66 0.040(3) 0.035(3) 0.043(3) 0.005(3) 0.000(3) 0.000(3)
C67 0.090(5) 0.034(4) 0.062(5) 0.009(3) 0.035(4) -0.005(4)
O45 0.036(2) 0.037(2) 0.0261(18) 0.0085(16) -0.0031(16) -0.0061(17)
O46 0.033(2) 0.0320(19) 0.0210(17) 0.0037(15) -0.0032(15) -0.0034(16)
C71 0.041(3) 0.029(3) 0.027(3) 0.008(2) -0.007(3) -0.009(3)
C72 0.048(4) 0.051(4) 0.024(3) 0.005(3) -0.001(3) 0.009(3)
O47 0.036(2) 0.050(2) 0.0205(17) 0.0019(16) -0.0118(16) -0.0175(18)
O48 0.036(2) 0.047(2) 0.0235(18) 0.0082(16) -0.0142(16) -0.0199(17)
C76 0.036(3) 0.028(3) 0.025(3) 0.003(2) -0.011(2) -0.013(2)
C77 0.038(3) 0.062(4) 0.027(3) 0.007(3) -0.019(3) -0.019(3)
O49 0.0317(19) 0.040(2) 0.0286(18) 0.0137(16) -0.0152(16) -0.0190(16)
O50 0.0333(19) 0.035(2) 0.037(2) 0.0110(16) -0.0159(17) -0.0191(17)
C81 0.029(3) 0.033(3) 0.027(3) -0.002(2) -0.007(2) -0.013(2)
C82 0.029(3) 0.047(3) 0.043(3) 0.016(3) -0.014(3) -0.018(3)
C83 0.028(3) 0.102(6) 0.128(7) 0.061(5) -0.026(4) -0.038(4)
C84 0.060(4) 0.072(5) 0.090(5) 0.002(4) -0.020(4) -0.037(4)
C85 0.055(4) 0.119(6) 0.059(4) 0.029(4) -0.015(4) -0.056(4)
O51 0.042(2) 0.073(3) 0.041(2) -0.004(2) -0.010(2) -0.013(2)
N1 0.037(3) 0.052(3) 0.064(4) 0.034(3) -0.027(3) -0.030(3)
O52 0.050(3) 0.050(3) 0.045(2) 0.018(2) -0.027(2) -0.024(2)
O53 0.036(2) 0.047(2) 0.048(2) 0.0210(19) -0.0193(19) -0.0200(18)
O54 0.039(2) 0.057(3) 0.079(3) 0.027(2) -0.030(2) -0.013(2)
N2 0.074(4) 0.076(4) 0.098(5) 0.049(4) -0.052(4) -0.056(4)
O55 0.044(3) 0.057(3) 0.081(3) 0.025(3) -0.023(3) -0.029(2)
O56 0.089(3) 0.067(3) 0.058(3) 0.024(2) -0.045(3) -0.054(3)
O57 0.092(4) 0.109(4) 0.157(5) 0.033(4) -0.072(4) -0.078(4)
N91 0.069(4) 0.078(5) 0.112(6) -0.017(4) -0.025(4) -0.007(4)
C91 0.053(4) 0.056(4) 0.056(4) -0.003(3) -0.008(4) -0.021(4)
C92 0.064(5) 0.074(5) 0.075(5) 0.012(4) -0.011(4) -0.025(4)
O91 0.167(7) 0.233(9) 0.128(6) 0.017(6) -0.011(6) 0.004(7)

loop_
_atom_type_symbol
_atom_type_description
_atom_type_scat_dispersion_real
_atom_type_scat_dispersion_imag
_atom_type_scat_source
C C 0.0033 0.0016 'International Tables Vol C Tables 4.2.6.8 and 6.1.1.4'
H H 0.0000 0.0000 'International Tables Vol C Tables 4.2.6.8 and 6.1.1.4'
N N 0.0061 0.0033 'International Tables Vol C Tables 4.2.6.8 and 6.1.1.4'
O O 0.0106 0.0060 'International Tables Vol C Tables 4.2.6.8 and 6.1.1.4'
Mn Mn 0.3368 0.7283 'International Tables Vol C Tables 4.2.6.8 and 6.1.1.4'
Gd Gd -0.1653 3.9035 'International Tables Vol C Tables 4.2.6.8 and 6.1.1.4'

loop_
_geom_angle_atom_site_label_1
_geom_angle_atom_site_label_2
_geom_angle_atom_site_label_3
_geom_angle
O10 Gd1 O1 135.05(10)
O10 Gd1 O2 74.16(11)
O1 Gd1 O2 68.38(10)
O10 Gd1 O9 102.30(10)
O1 Gd1 O9 115.90(9)
O2 Gd1 O9 175.64(10)
O10 Gd1 O8 108.94(10)
O1 Gd1 O8 109.51(10)
O2 Gd1 O8 116.60(9)
O9 Gd1 O8 61.80(8)
O10 Gd1 O6 62.25(9)
O1 Gd1 O6 119.40(9)
O2 Gd1 O6 65.87(9)
O9 Gd1 O6 110.33(9)
O8 Gd1 O6 62.26(9)
O10 Gd1 O3 74.21(10)
O1 Gd1 O3 68.41(10)
O2 Gd1 O3 65.80(9)
O9 Gd1 O3 116.03(9)
O8 Gd1 O3 176.33(9)
O6 Gd1 O3 121.34(9)
O10 Gd1 O5 118.63(9)
O1 Gd1 O5 61.81(9)
O2 Gd1 O5 116.43(9)
O9 Gd1 O5 67.39(9)
O8 Gd1 O5 115.50(9)
O6 Gd1 O5 177.59(9)
O3 Gd1 O5 60.92(9)
O10 Gd1 O4 118.99(9)
O1 Gd1 O4 60.41(9)
O2 Gd1 O4 60.20(9)
O9 Gd1 O4 120.60(9)
O8 Gd1 O4 65.30(9)
O6 Gd1 O4 63.20(9)
O3 Gd1 O4 115.11(10)
O5 Gd1 O4 117.04(9)
O10 Gd1 O7 60.86(9)
O1 Gd1 O7 119.17(9)
O2 Gd1 O7 119.22(9)
O9 Gd1 O7 60.01(9)
O8 Gd1 O7 115.37(9)
O6 Gd1 O7 116.98(9)
O3 Gd1 O7 64.22(10)
O5 Gd1 O7 62.81(9)
O4 Gd1 O7 179.33(9)
O3 Gd2 O1 73.49(10)
O3 Gd2 O14 134.67(10)
O1 Gd2 O14 69.78(10)
O3 Gd2 O17 75.36(11)
O1 Gd2 O17 68.20(10)
O14 Gd2 O17 113.00(11)
O3 Gd2 O2 69.88(10)
O1 Gd2 O2 71.60(10)
O14 Gd2 O2 73.97(11)
O17 Gd2 O2 132.56(10)
O3 Gd2 O55 96.39(14)
O1 Gd2 O55 140.59(11)
O14 Gd2 O55 128.90(14)
O17 Gd2 O55 72.39(12)
O2 Gd2 O55 141.55(13)
O3 Gd2 O56 142.66(12)
O1 Gd2 O56 115.49(13)
O14 Gd2 O56 78.73(13)
O17 Gd2 O56 75.38(11)
O2 Gd2 O56 147.06(11)
O55 Gd2 O56 52.55(15)
O3 Gd2 O52 121.46(13)
O1 Gd2 O52 140.23(11)
O14 Gd2 O52 76.34(12)
O17 Gd2 O52 147.47(11)
O2 Gd2 O52 79.64(11)
O55 Gd2 O52 77.83(12)
O56 Gd2 O52 76.27(13)
O3 Gd2 O53 70.93(11)
O1 Gd2 O53 134.40(11)
O14 Gd2 O53 120.29(11)
O17 Gd2 O53 126.54(11)
O2 Gd2 O53 69.99(10)
O55 Gd2 O53 71.58(13)
O56 Gd2 O53 110.11(14)
O52 Gd2 O53 51.76(13)
O3 Gd2 N2 120.37(16)
O1 Gd2 N2 132.24(15)
O14 Gd2 N2 103.96(17)
O17 Gd2 N2 72.08(13)
O2 Gd2 N2 154.66(13)
O55 Gd2 N2 26.24(16)
O56 Gd2 N2 26.32(16)
O52 Gd2 N2 75.42(13)
O53 Gd2 N2 90.79(16)
O3 Gd2 N1 96.13(14)
O1 Gd2 N1 144.15(11)
O14 Gd2 N1 98.28(12)
O17 Gd2 N1 143.56(11)
O2 Gd2 N1 72.61(11)
O55 Gd2 N1 73.52(12)
O56 Gd2 N1 93.78(14)
O52 Gd2 N1 25.87(12)
O53 Gd2 N1 25.90(13)
N2 Gd2 N1 82.91(15)
O4 Mn1 O1 86.76(13)
O4 Mn1 O31 93.68(13)
O1 Mn1 O31 174.97(14)
O4 Mn1 O29 171.65(15)
O1 Mn1 O29 96.31(13)
O31 Mn1 O29 83.95(14)
O4 Mn1 O14 99.88(13)
O1 Mn1 O14 82.67(12)
O31 Mn1 O14 92.32(13)
O29 Mn1 O14 88.24(14)
O4 Mn1 O11 82.59(13)
O1 Mn1 O11 91.34(13)
O31 Mn1 O11 93.69(14)
O29 Mn1 O11 89.56(14)
O14 Mn1 O11 173.35(11)
O5 Mn2 O1 87.54(13)
O5 Mn2 O33 93.57(13)
O1 Mn2 O33 171.86(14)
O5 Mn2 O30 169.80(15)
O1 Mn2 O30 96.15(13)
O33 Mn2 O30 84.12(13)
O5 Mn2 O17 97.95(13)
O1 Mn2 O17 82.55(12)
O33 Mn2 O17 89.30(12)
O30 Mn2 O17 91.97(15)
O5 Mn2 O12 81.41(13)
O1 Mn2 O12 93.84(14)
O33 Mn2 O12 94.31(14)
O30 Mn2 O12 88.83(15)
O17 Mn2 O12 176.36(13)
O4 Mn3 O2 85.35(12)
O4 Mn3 O35 176.26(15)
O2 Mn3 O35 94.53(13)
O4 Mn3 O20 94.72(13)
O2 Mn3 O20 178.47(14)
O35 Mn3 O20 85.30(13)
O4 Mn3 O15 99.38(13)
O2 Mn3 O15 93.75(13)
O35 Mn3 O15 84.35(14)
O20 Mn3 O15 87.75(12)
O4 Mn3 O6 81.95(12)
O2 Mn3 O6 82.51(12)
O35 Mn3 O6 94.33(13)
O20 Mn3 O6 95.98(12)
O15 Mn3 O6 175.94(11)
O5 Mn4 O37 177.00(13)
O5 Mn4 O3 85.91(12)
O37 Mn4 O3 92.40(13)
O5 Mn4 O23 95.73(13)
O37 Mn4 O23 85.90(13)
O3 Mn4 O23 177.90(15)
O5 Mn4 O7 83.92(12)
O37 Mn4 O7 93.44(13)
O3 Mn4 O7 84.01(12)
O23 Mn4 O7 94.85(13)
O5 Mn4 O18 98.68(13)
O37 Mn4 O18 83.94(14)
O3 Mn4 O18 95.25(13)
O23 Mn4 O18 85.80(13)
O7 Mn4 O18 177.25(13)
O6 Mn5 O8 88.74(13)
O6 Mn5 O41 92.93(13)
O8 Mn5 O41 177.19(14)
O6 Mn5 O50 176.08(13)
O8 Mn5 O50 95.00(13)
O41 Mn5 O50 83.28(14)
O6 Mn5 O21 94.93(12)
O8 Mn5 O21 87.89(12)
O41 Mn5 O21 89.72(13)
O50 Mn5 O21 84.07(13)
O6 Mn5 O39 92.56(16)
O8 Mn5 O39 82.03(17)
O41 Mn5 O39 100.14(18)
O50 Mn5 O39 89.11(16)
O21 Mn5 O39 167.30(19)
O10 Mn6 O6 87.10(13)
O10 Mn6 O43 96.70(14)
O6 Mn6 O43 166.28(15)
O10 Mn6 O42 174.39(15)
O6 Mn6 O42 91.74(13)
O43 Mn6 O42 83.19(14)
O10 Mn6 O36 95.87(13)
O6 Mn6 O36 98.21(13)
O43 Mn6 O36 94.52(15)
O42 Mn6 O36 89.73(13)
O10 Mn7 O7 86.65(13)
O10 Mn7 O44 96.19(13)
O7 Mn7 O44 173.53(15)
O10 Mn7 O45 173.90(15)
O7 Mn7 O45 92.71(13)
O44 Mn7 O45 83.85(13)
O10 Mn7 O38 95.72(13)
O7 Mn7 O38 94.57(13)
O44 Mn7 O38 90.95(14)
O45 Mn7 O38 90.38(13)
O10 Mn7 O40 89.53(12)
O7 Mn7 O40 79.09(12)
O44 Mn7 O40 95.08(13)
O45 Mn7 O40 84.39(12)
O38 Mn7 O40 171.54(11)
O7 Mn8 O9 87.67(13)
O7 Mn8 O47 176.61(14)
O9 Mn8 O47 95.65(13)
O7 Mn8 O46 93.10(13)
O9 Mn8 O46 174.23(13)
O47 Mn8 O46 83.66(14)
O7 Mn8 O24 93.23(12)
O9 Mn8 O24 87.35(11)
O47 Mn8 O24 87.63(13)
O46 Mn8 O24 86.90(12)
O7 Mn8 O40 87.23(13)
O9 Mn8 O40 99.76(12)
O47 Mn8 O40 91.51(13)
O46 Mn8 O40 85.99(13)
O24 Mn8 O40 172.89(12)
O9 Mn9 O8 88.37(12)
O9 Mn9 O49 176.28(14)
O8 Mn9 O49 94.16(12)
O9 Mn9 O48 95.16(13)
O8 Mn9 O48 169.49(14)
O49 Mn9 O48 81.88(13)
O9 Mn9 O26 94.80(12)
O8 Mn9 O26 98.76(13)
O49 Mn9 O26 87.52(13)
O48 Mn9 O26 90.82(13)
O9 Mn9 O39 87.53(13)
O8 Mn9 O39 73.07(14)
O49 Mn9 O39 90.59(13)
O48 Mn9 O39 97.15(14)
O26 Mn9 O39 171.47(13)
O32 Mn10 O51 97.47(15)
O32 Mn10 O8 166.34(13)
O51 Mn10 O8 93.03(14)
O32 Mn10 O11 88.36(14)
O51 Mn10 O11 91.80(15)
O8 Mn10 O11 100.07(13)
O32 Mn10 O4 91.64(13)
O51 Mn10 O4 167.07(13)
O8 Mn10 O4 79.52(11)
O11 Mn10 O4 79.26(12)
O32 Mn10 O21 86.36(12)
O51 Mn10 O21 105.12(14)
O8 Mn10 O21 82.46(11)
O11 Mn10 O21 162.78(13)
O4 Mn10 O21 84.52(11)
O27 Mn11 O34 95.62(12)
O27 Mn11 O5 168.32(11)
O34 Mn11 O5 90.82(12)
O27 Mn11 O12 94.04(13)
O34 Mn11 O12 88.54(14)
O5 Mn11 O12 76.35(12)
O27 Mn11 O24 103.18(12)
O34 Mn11 O24 87.54(12)
O5 Mn11 O24 86.78(11)
O12 Mn11 O24 162.63(12)
O27 Mn11 O9 95.97(11)
O34 Mn11 O9 164.74(12)
O5 Mn11 O9 79.55(11)
O12 Mn11 O9 100.50(13)
O24 Mn11 O9 80.18(10)
Mn2 O1 Mn1 123.66(17)
Mn2 O1 Gd2 110.29(13)
Mn1 O1 Gd2 108.95(12)
Mn2 O1 Gd1 104.97(12)
Mn1 O1 Gd1 107.18(12)
Gd2 O1 Gd1 98.77(11)
Mn3 O2 Gd2 133.99(17)
Mn3 O2 Gd1 95.52(12)
Gd2 O2 Gd1 96.44(10)
Mn3 O2 H2 112(3)
Gd2 O2 H2 103(3)
Gd1 O2 H2 114(3)
Mn4 O3 Gd2 133.50(16)
Mn4 O3 Gd1 93.82(12)
Gd2 O3 Gd1 97.24(10)
Mn4 O3 H3 111(3)
Gd2 O3 H3 103(4)
Gd1 O3 H3 117(3)
Mn1 O4 Mn3 120.57(16)
Mn1 O4 Mn10 100.93(13)
Mn3 O4 Mn10 129.48(14)
Mn1 O4 Gd1 104.09(11)
Mn3 O4 Gd1 94.71(12)
Mn10 O4 Gd1 102.21(11)
Mn4 O5 Mn2 122.14(16)
Mn4 O5 Mn11 126.93(15)
Mn2 O5 Mn11 101.89(14)
Mn4 O5 Gd1 95.87(12)
Mn2 O5 Gd1 102.82(11)
Mn11 O5 Gd1 102.07(11)
Mn6 O6 Mn5 114.88(16)
Mn6 O6 Mn3 118.45(14)
Mn5 O6 Mn3 121.74(14)
Mn6 O6 Gd1 101.36(11)
Mn5 O6 Gd1 103.23(12)
Mn3 O6 Gd1 87.95(10)
Mn8 O7 Mn7 109.54(16)
Mn8 O7 Mn4 124.79(15)
Mn7 O7 Mn4 122.16(15)
Mn8 O7 Gd1 102.93(12)
Mn7 O7 Gd1 100.39(11)
Mn4 O7 Gd1 86.46(10)
Mn9 O8 Mn5 112.46(15)
Mn9 O8 Mn10 129.31(16)
Mn5 O8 Mn10 100.39(12)
Mn9 O8 Gd1 103.97(11)
Mn5 O8 Gd1 102.25(12)
Mn10 O8 Gd1 105.47(12)
Mn9 O9 Mn8 122.64(16)
Mn9 O9 Mn11 118.14(14)
Mn8 O9 Mn11 100.93(11)
Mn9 O9 Gd1 104.96(11)
Mn8 O9 Gd1 106.05(12)
Mn11 O9 Gd1 101.81(11)
Mn6 O10 Mn7 128.72(18)
Mn6 O10 Gd1 109.26(13)
Mn7 O10 Gd1 112.07(13)
C1 O11 Mn10 138.7(3)
C1 O11 Mn1 123.5(3)
Mn10 O11 Mn1 87.41(12)
C1 O12 Mn11 147.9(3)
C1 O12 Mn2 118.3(3)
Mn11 O12 Mn2 89.99(12)
O12 C1 O11 124.4(5)
O12 C1 C2A 110.0(5)
O11 C1 C2A 125.5(5)
O12 C1 C2B 126.6(5)
O11 C1 C2B 108.6(5)
C3A C2A O13A 108.0
C3A C2A C1 129.3(6)
O13A C2A C1 122.4(6)
C4A C3A C2A 108.0
C4A C3A H3A 126.0
C2A C3A H3A 126.0
C5A C4A C3A 108.0
C5A C4A H4A 126.0
C3A C4A H4A 126.0
C4A C5A O13A 108.0
C4A C5A H5A 126.0
O13A C5A H5A 126.0
C5A O13A C2A 108.0
O13B C2B C3B 108.0
O13B C2B C1 122.2(6)
C3B C2B C1 129.9(6)
C4B C3B C2B 108.0
C4B C3B H3B 126.0
C2B C3B H3B 126.0
C5B C4B C3B 108.0
C5B C4B H4B 126.0
C3B C4B H4B 126.0
C4B C5B O13B 108.0
C4B C5B H5B 126.0
O13B C5B H5B 126.0
C5B O13B C2B 108.0
C6 O14 Mn1 114.6(3)
C6 O14 Gd2 129.3(3)
Mn1 O14 Gd2 98.20(11)
C6 O15 Mn3 123.3(3)
O15 C6 O14 123.9(4)
O15 C6 C7 121.0(4)
O14 C6 C7 115.1(4)
C8 C7 O16 112.0(5)
C8 C7 C6 130.7(5)
O16 C7 C6 117.3(5)
C7 C8 C9 105.1(5)
C7 C8 H8 127.4
C9 C8 H8 127.4
C10 C9 C8 107.4(6)
C10 C9 H9 126.3
C8 C9 H9 126.3
C9 C10 O16 110.0(6)
C9 C10 H10 125.0
O16 C10 H10 125.0
C7 O16 C10 105.4(5)
C11 O17 Mn2 112.3(3)
C11 O17 Gd2 131.4(3)
Mn2 O17 Gd2 98.21(11)
C11 O18 Mn4 122.4(3)
O18 C11 O17 124.7(5)
O18 C11 C12 120.8(5)
O17 C11 C12 114.4(5)
C13 C12 O19 111.6(5)
C13 C12 C11 132.4(5)
O19 C12 C11 115.9(5)
C12 C13 C14 105.1(7)
C12 C13 H13 127.4
C14 C13 H13 127.4
C15 C14 C13 106.3(7)
C15 C14 H14 126.9
C13 C14 H14 126.9
C14 C15 O19 113.2(6)
C14 C15 H15 123.4
O19 C15 H15 123.4
C15 O19 C12 103.7(6)
C16 O20 Mn3 129.1(3)
C16 O21 Mn10 120.3(3)
C16 O21 Mn5 125.5(3)
Mn10 O21 Mn5 89.18(10)
O20 C16 O21 124.9(4)
O20 C16 C17 117.9(4)
O21 C16 C17 117.1(4)
C18 C17 O22 112.0(4)
C18 C17 C16 131.2(5)
O22 C17 C16 116.7(4)
C17 C18 C19 105.2(5)
C17 C18 H18 127.4
C19 C18 H18 127.4
C20 C19 C18 107.2(5)
C20 C19 H19 126.4
C18 C19 H19 126.4
C19 C20 O22 111.8(5)
C19 C20 H20 124.1
O22 C20 H20 124.1
C20 O22 C17 103.8(4)
C21 O23 Mn4 127.2(3)
C21 O24 Mn11 123.8(3)
C21 O24 Mn8 118.5(3)
Mn11 O24 Mn8 91.34(10)
O23 C21 O24 125.8(4)
O23 C21 C22 117.1(4)
O24 C21 C22 117.1(4)
C23 C22 O25 111.8(4)
C23 C22 C21 130.2(4)
O25 C22 C21 117.9(4)
C22 C23 C24 105.2(5)
C22 C23 H23 127.4
C24 C23 H23 127.4
C25 C24 C23 107.4(5)
C25 C24 H24 126.3
C23 C24 H24 126.3
C24 C25 O25 110.8(4)
C24 C25 H25 124.6
O25 C25 H25 124.6
C22 O25 C25 104.8(4)
C26 O26 Mn9 119.6(3)
C26 O27 Mn11 119.0(3)
O27 C26 O26 124.2(5)
O27 C26 C27 119.0(4)
O26 C26 C27 116.7(4)
C28 C27 O28 109.6(5)
C28 C27 C26 130.9(5)
O28 C27 C26 119.4(4)
C27 C28 C29 107.0(5)
C27 C28 H28 126.5
C29 C28 H28 126.5
C30 C29 C28 106.2(6)
C30 C29 H29 126.9
C28 C29 H29 126.9
C29 C30 O28 110.5(6)
C29 C30 H30 124.8
O28 C30 H30 124.8
C27 O28 C30 106.8(4)
C31 O29 Mn1 131.8(3)
C31 O30 Mn2 135.0(3)
O30 C31 O29 125.0(5)
O30 C31 C32 116.8(4)
O29 C31 C32 118.1(4)
C34A C32 C31 113.4(8)
C35B C32 C31 111.6(9)
C34A C32 C33A 107.1(9)
C31 C32 C33A 109.3(6)
C35B C32 C33B 104.7(9)
C31 C32 C33B 113.2(6)
C34A C32 C35A 105.8(9)
C31 C32 C35A 107.4(8)
C33A C32 C35A 114.1(9)
C35B C32 C34B 107.4(9)
C31 C32 C34B 101.0(7)
C33B C32 C34B 119.0(8)
C32 C33A H33A 109.5
C32 C33A H33B 109.5
H33A C33A H33B 109.5
C32 C33A H33C 109.5
H33A C33A H33C 109.5
H33B C33A H33C 109.5
C32 C34A H34A 109.5
C32 C34A H34B 109.5
H34A C34A H34B 109.5
C32 C34A H34C 109.5
H34A C34A H34C 109.5
H34B C34A H34C 109.5
C32 C35A H35A 109.5
C32 C35A H35B 109.5
H35A C35A H35B 109.5
C32 C35A H35C 109.5
H35A C35A H35C 109.5
H35B C35A H35C 109.5
C32 C33B H33D 109.5
C32 C33B H33E 109.5
H33D C33B H33E 109.5
C32 C33B H33F 109.5
H33D C33B H33F 109.5
H33E C33B H33F 109.5
C32 C34B H34D 109.5
C32 C34B H34E 109.5
H34D C34B H34E 109.5
C32 C34B H34F 109.5
H34D C34B H34F 109.5
H34E C34B H34F 109.5
C32 C35B H35D 109.5
C32 C35B H35E 109.5
H35D C35B H35E 109.5
C32 C35B H35F 109.5
H35D C35B H35F 109.5
H35E C35B H35F 109.5
C36 O31 Mn1 131.7(3)
C36 O32 Mn10 128.8(3)
O32 C36 O31 124.5(4)
O32 C36 C37 119.5(5)
O31 C36 C37 116.0(5)
C39B C37 C40B 107.9(12)
C39B C37 C36 114.4(10)
C38A C37 C36 110.6(7)
C40B C37 C36 107.2(7)
C38A C37 C40A 116.4(10)
C36 C37 C40A 106.4(8)
C39B C37 C38B 111.6(10)
C40B C37 C38B 107.4(10)
C36 C37 C38B 108.0(7)
C38A C37 C39A 103.7(9)
C36 C37 C39A 103.2(6)
C40A C37 C39A 115.7(9)
C37 C38A H38A 109.5
C37 C38A H38B 109.5
H38A C38A H38B 109.5
C37 C38A H38C 109.5
H38A C38A H38C 109.5
H38B C38A H38C 109.5
C37 C39A H39A 109.5
C37 C39A H39B 109.5
H39A C39A H39B 109.5
C37 C39A H39C 109.5
H39A C39A H39C 109.5
H39B C39A H39C 109.5
C37 C40A H40A 109.5
C37 C40A H40B 109.5
H40A C40A H40B 109.5
C37 C40A H40C 109.5
H40A C40A H40C 109.5
H40B C40A H40C 109.5
C37 C38B H38D 109.5
C37 C38B H38E 109.5
H38D C38B H38E 109.5
C37 C38B H38F 109.5
H38D C38B H38F 109.5
H38E C38B H38F 109.5
C37 C39B H39D 109.5
C37 C39B H39E 109.5
H39D C39B H39E 109.5
C37 C39B H39F 109.5
H39D C39B H39F 109.5
H39E C39B H39F 109.5
C37 C40B H40D 109.5
C37 C40B H40E 109.5
H40D C40B H40E 109.5
C37 C40B H40F 109.5
H40D C40B H40F 109.5
H40E C40B H40F 109.5
C41 O33 Mn2 132.2(3)
C41 O34 Mn11 128.1(3)
O34 C41 O33 125.4(4)
O34 C41 C42 119.0(4)
O33 C41 C42 115.6(5)
C45A C42 C43A 116.2(8)
C44B C42 C43B 108.2(8)
C45A C42 C41 115.6(7)
C44B C42 C41 108.5(6)
C43A C42 C41 111.7(5)
C43B C42 C41 113.2(6)
C44B C42 C45B 107.8(8)
C43B C42 C45B 113.2(7)
C41 C42 C45B 105.6(6)
C45A C42 C44A 102.8(8)
C43A C42 C44A 105.2(7)
C41 C42 C44A 103.3(6)
C42 C43A H43A 109.5
C42 C43A H43B 109.5
H43A C43A H43B 109.5
C42 C43A H43C 109.5
H43A C43A H43C 109.5
H43B C43A H43C 109.5
C42 C44A H44A 109.5
C42 C44A H44B 109.5
H44A C44A H44B 109.5
C42 C44A H44C 109.5
H44A C44A H44C 109.5
H44B C44A H44C 109.5
C42 C45A H45A 109.5
C42 C45A H45B 109.5
H45A C45A H45B 109.5
C42 C45A H45C 109.5
H45A C45A H45C 109.5
H45B C45A H45C 109.5
C42 C43B H43D 109.5
C42 C43B H43E 109.5
H43D C43B H43E 109.5
C42 C43B H43F 109.5
H43D C43B H43F 109.5
H43E C43B H43F 109.5
C42 C44B H44D 109.5
C42 C44B H44E 109.5
H44D C44B H44E 109.5
C42 C44B H44F 109.5
H44D C44B H44F 109.5
H44E C44B H44F 109.5
C42 C45B H45D 109.5
C42 C45B H45E 109.5
H45D C45B H45E 109.5
C42 C45B H45F 109.5
H45D C45B H45F 109.5
H45E C45B H45F 109.5
C46 O35 Mn3 128.8(3)
C46 O36 Mn6 122.4(3)
O36 C46 O35 124.2(5)
O36 C46 C47A 118.9(6)
O35 C46 C47A 116.8(5)
O36 C46 C47B 118.6(7)
O35 C46 C47B 116.7(6)
C48A C47A C46 114.4(8)
C48A C47A C50A 106.3(8)
C46 C47A C50A 111.2(8)
C48A C47A C49A 102.8(8)
C46 C47A C49A 100.9(7)
C50A C47A C49A 121.2(9)
C47A C48A H48A 109.5
C47A C48A H48B 109.5
H48A C48A H48B 109.5
C47A C48A H48C 109.5
H48A C48A H48C 109.5
H48B C48A H48C 109.5
C47A C49A H49A 109.5
C47A C49A H49B 109.5
H49A C49A H49B 109.5
C47A C49A H49C 109.5
H49A C49A H49C 109.5
H49B C49A H49C 109.5
C47A C50A H50A 109.5
C47A C50A H50B 109.5
H50A C50A H50B 109.5
C47A C50A H50C 109.5
H50A C50A H50C 109.5
H50B C50A H50C 109.5
O99B C47B C48B 108.0
O99B C47B C46 114.8(9)
C48B C47B C46 127.7(9)
C50B C48B C47B 108.0
C50B C48B H48D 126.0
C47B C48B H48D 126.0
C50B C49B O99B 108.0
C50B C49B H49D 126.0
O99B C49B H49D 126.0
C49B C50B C48B 108.0
C49B C50B H50D 126.0
C48B C50B H50D 126.0
C47B O99B C49B 108.0
C51 O37 Mn4 128.1(3)
C51 O38 Mn7 125.3(3)
O38 C51 O37 124.0(5)
O38 C51 C52 119.0(5)
O37 C51 C52 116.9(5)
C54B C52 C53B 101.1(9)
C54B C52 C51 119.2(9)
C55A C52 C51 114.3(7)
C53B C52 C51 114.3(6)
C55A C52 C53A 112.1(8)
C51 C52 C53A 110.4(6)
C54B C52 C55B 109.7(9)
C53B C52 C55B 112.1(8)
C51 C52 C55B 100.8(7)
C55A C52 C54A 100.6(8)
C51 C52 C54A 102.9(6)
C53A C52 C54A 116.0(7)
C52 C53A H53A 109.5
C52 C53A H53B 109.5
H53A C53A H53B 109.5
C52 C53A H53C 109.5
H53A C53A H53C 109.5
H53B C53A H53C 109.5
C52 C54A H54A 109.5
C52 C54A H54B 109.5
H54A C54A H54B 109.5
C52 C54A H54C 109.5
H54A C54A H54C 109.5
H54B C54A H54C 109.5
C52 C55A H55A 109.5
C52 C55A H55B 109.5
H55A C55A H55B 109.5
C52 C55A H55C 109.5
H55A C55A H55C 109.5
H55B C55A H55C 109.5
C52 C53B H53D 109.5
C52 C53B H53E 109.5
H53D C53B H53E 109.5
C52 C53B H53F 109.5
H53D C53B H53F 109.5
H53E C53B H53F 109.5
C52 C54B H54D 109.5
C52 C54B H54E 109.5
H54D C54B H54E 109.5
C52 C54B H54F 109.5
H54D C54B H54F 109.5
H54E C54B H54F 109.5
C52 C55B H55D 109.5
C52 C55B H55E 109.5
H55D C55B H55E 109.5
C52 C55B H55F 109.5
H55D C55B H55F 109.5
H55E C55B H55F 109.5
C56 O39 Mn5 162.7(6)
C56 O39 Mn9 116.7(4)
Mn5 O39 Mn9 79.63(16)
C56 O40 Mn8 127.5(3)
C56 O40 Mn7 129.1(3)
Mn8 O40 Mn7 78.84(11)
O39 C56 O40 121.1(5)
O39 C56 C57 119.0(5)
O40 C56 C57 119.6(5)
C59A C57 C60A 114.1(8)
C58B C57 C56 112.0(6)
C59A C57 C56 113.5(6)
C60A C57 C56 110.6(6)
C58B C57 C59B 110.8(8)
C56 C57 C59B 104.2(6)
C59A C57 C58A 107.0(8)
C60A C57 C58A 106.1(8)
C56 C57 C58A 104.9(7)
C59B C57 C58A 89.0(8)
C58B C57 C60B 110.5(8)
C56 C57 C60B 107.8(6)
C59B C57 C60B 111.4(8)
C57 C58A H58A 109.5
C57 C58A H58B 109.5
H58A C58A H58B 109.5
C57 C58A H58C 109.5
H58A C58A H58C 109.5
H58B C58A H58C 109.5
C57 C59A H59A 109.5
C57 C59A H59B 109.5
H59A C59A H59B 109.5
C57 C59A H59C 109.5
H59A C59A H59C 109.5
H59B C59A H59C 109.5
C57 C60A H60A 109.5
C57 C60A H60B 109.5
H60A C60A H60B 109.5
C57 C60A H60C 109.5
H60A C60A H60C 109.5
H60B C60A H60C 109.5
C57 C58B H58D 109.5
C57 C58B H58E 109.5
H58D C58B H58E 109.5
C57 C58B H58F 109.5
H58D C58B H58F 109.5
H58E C58B H58F 109.5
C57 C59B H59D 109.5
C57 C59B H59E 109.5
H59D C59B H59E 109.5
C57 C59B H59F 109.5
H59D C59B H59F 109.5
H59E C59B H59F 109.5
C57 C60B H60D 109.5
C57 C60B H60E 109.5
H60D C60B H60E 109.5
C57 C60B H60F 109.5
H60D C60B H60F 109.5
H60E C60B H60F 109.5
C61 O41 Mn5 132.0(3)
C61 O42 Mn6 128.9(3)
O42 C61 O41 125.5(4)
O42 C61 C62 119.1(5)
O41 C61 C62 115.4(4)
C64 C62 C63 116.0(6)
C64 C62 C61 110.5(5)
C63 C62 C61 107.5(5)
C64 C62 C65 108.8(6)
C63 C62 C65 106.3(5)
C61 C62 C65 107.3(5)
C62 C63 H63A 109.5
C62 C63 H63B 109.5
H63A C63 H63B 109.5
C62 C63 H63C 109.5
H63A C63 H63C 109.5
H63B C63 H63C 109.5
C62 C64 H64A 109.5
C62 C64 H64B 109.5
H64A C64 H64B 109.5
C62 C64 H64C 109.5
H64A C64 H64C 109.5
H64B C64 H64C 109.5
C62 C65 H65A 109.5
C62 C65 H65B 109.5
H65A C65 H65B 109.5
C62 C65 H65C 109.5
H65A C65 H65C 109.5
H65B C65 H65C 109.5
C66 O43 Mn6 134.3(3)
C66 O44 Mn7 132.0(3)
O44 C66 O43 124.6(5)
O44 C66 C67 117.5(5)
O43 C66 C67 117.8(5)
C69B C67 C68B 106.5(18)
C69B C67 C66 115.0(12)
C68B C67 C66 112.2(17)
C70A C67 C66 111.3(7)
C70A C67 C68A 134.4(9)
C66 C67 C68A 107.1(7)
C70A C67 C69A 96.6(10)
C66 C67 C69A 103.8(7)
C68A C67 C69A 97.3(8)
C69B C67 C70B 115.1(12)
C68B C67 C70B 102.8(16)
C66 C67 C70B 104.6(7)
C67 C68A H68A 109.5
C67 C68A H68B 109.5
H68A C68A H68B 109.5
C67 C68A H68C 109.5
H68A C68A H68C 109.5
H68B C68A H68C 109.5
C67 C69A H69A 109.5
C67 C69A H69B 109.5
H69A C69A H69B 109.5
C67 C69A H69C 109.5
H69A C69A H69C 109.5
H69B C69A H69C 109.5
C67 C70A H70A 109.5
C67 C70A H70B 109.5
H70A C70A H70B 109.5
C67 C70A H70C 109.5
H70A C70A H70C 109.5
H70B C70A H70C 109.5
C67 C68B H68D 109.5
C67 C68B H68E 109.5
H68D C68B H68E 109.5
C67 C68B H68F 109.5
H68D C68B H68F 109.5
H68E C68B H68F 109.5
C67 C69B H69D 109.5
C67 C69B H69E 109.5
H69D C69B H69E 109.5
C67 C69B H69F 109.5
H69D C69B H69F 109.5
H69E C69B H69F 109.5
C67 C70B H70D 109.5
C67 C70B H70E 109.5
H70D C70B H70E 109.5
C67 C70B H70F 109.5
H70D C70B H70F 109.5
H70E C70B H70F 109.5
C71 O45 Mn7 128.3(3)
C71 O46 Mn8 129.6(3)
O46 C71 O45 125.7(4)
O46 C71 C72 118.3(4)
O45 C71 C72 116.1(4)
C73B C72 C74B 107.1(13)
C73B C72 C71 114.5(8)
C75A C72 C71 113.8(5)
C74B C72 C71 111.6(12)
C73B C72 C75B 112.3(11)
C74B C72 C75B 104.6(13)
C71 C72 C75B 106.3(7)
C75A C72 C74A 107.0(6)
C71 C72 C74A 104.7(5)
C75A C72 C73A 113.1(7)
C71 C72 C73A 109.6(5)
C74A C72 C73A 108.1(6)
C72 C73A H73A 109.5
C72 C73A H73B 109.5
H73A C73A H73B 109.5
C72 C73A H73C 109.5
H73A C73A H73C 109.5
H73B C73A H73C 109.5
C72 C75A H75A 109.5
C72 C75A H75B 109.5
H75A C75A H75B 109.5
C72 C75A H75C 109.5
H75A C75A H75C 109.5
H75B C75A H75C 109.5
C72 C74A H74A 109.5
C72 C74A H74B 109.5
H74A C74A H74B 109.5
C72 C74A H74C 109.5
H74A C74A H74C 109.5
H74B C74A H74C 109.5
C72 C73B H73D 109.5
C72 C73B H73E 109.5
H73D C73B H73E 109.5
C72 C73B H73F 109.5
H73D C73B H73F 109.5
H73E C73B H73F 109.5
C72 C74B H74D 109.5
C72 C74B H74E 109.5
H74D C74B H74E 109.5
C72 C74B H74F 109.5
H74D C74B H74F 109.5
H74E C74B H74F 109.5
C72 C75B H75D 109.5
C72 C75B H75E 109.5
H75D C75B H75E 109.5
C72 C75B H75F 109.5
H75D C75B H75F 109.5
H75E C75B H75F 109.5
C76 O47 Mn8 133.0(3)
C76 O48 Mn9 133.4(3)
O47 C76 O48 124.9(4)
O47 C76 C77 117.8(4)
O48 C76 C77 117.4(4)
C80A C77 C78A 121.0(15)
C80A C77 C76 113.4(12)
C79B C77 C76 112.3(5)
C78A C77 C76 110.5(10)
C79B C77 C80B 115.5(6)
C76 C77 C80B 108.6(5)
C79B C77 C78B 108.1(6)
C76 C77 C78B 104.4(5)
C80B C77 C78B 107.2(5)
C80A C77 C79A 105.3(14)
C78A C77 C79A 98.3(12)
C76 C77 C79A 106.0(7)
C77 C78A H78A 109.5
C77 C78A H78B 109.5
H78A C78A H78B 109.5
C77 C78A H78C 109.5
H78A C78A H78C 109.5
H78B C78A H78C 109.5
C77 C79A H79A 109.5
C77 C79A H79B 109.5
H79A C79A H79B 109.5
C77 C79A H79C 109.5
H79A C79A H79C 109.5
H79B C79A H79C 109.5
C77 C80A H80A 109.5
C77 C80A H80B 109.5
H80A C80A H80B 109.5
C77 C80A H80C 109.5
H80A C80A H80C 109.5
H80B C80A H80C 109.5
C77 C78B H78D 109.5
C77 C78B H78E 109.5
H78D C78B H78E 109.5
C77 C78B H78F 109.5
H78D C78B H78F 109.5
H78E C78B H78F 109.5
C77 C79B H79D 109.5
C77 C79B H79E 109.5
H79D C79B H79E 109.5
C77 C79B H79F 109.5
H79D C79B H79F 109.5
H79E C79B H79F 109.5
C77 C80B H80D 109.5
C77 C80B H80E 109.5
H80D C80B H80E 109.5
C77 C80B H80F 109.5
H80D C80B H80F 109.5
H80E C80B H80F 109.5
C81 O49 Mn9 129.7(3)
C81 O50 Mn5 131.7(3)
O49 C81 O50 124.5(4)
O49 C81 C82 119.3(4)
O50 C81 C82 116.1(4)
C84 C82 C83 108.6(5)
C84 C82 C85 110.8(5)
C83 C82 C85 111.1(5)
C84 C82 C81 107.0(5)
C83 C82 C81 110.2(4)
C85 C82 C81 109.1(4)
C82 C83 H83A 109.5
C82 C83 H83B 109.5
H83A C83 H83B 109.5
C82 C83 H83C 109.5
H83A C83 H83C 109.5
H83B C83 H83C 109.5
C82 C84 H84A 109.5
C82 C84 H84B 109.5
H84A C84 H84B 109.5
C82 C84 H84C 109.5
H84A C84 H84C 109.5
H84B C84 H84C 109.5
C82 C85 H85A 109.5
C82 C85 H85B 109.5
H85A C85 H85B 109.5
C82 C85 H85C 109.5
H85A C85 H85C 109.5
H85B C85 H85C 109.5
Mn10 O51 H511 105(4)
Mn10 O51 H512 108(4)
H511 O51 H512 146(5)
O54 N1 O52 121.6(5)
O54 N1 O53 121.3(6)
O52 N1 O53 117.1(4)
O54 N1 Gd2 178.7(3)
O52 N1 Gd2 58.1(2)
O53 N1 Gd2 59.0(3)
N1 O52 Gd2 96.0(3)
N1 O53 Gd2 95.1(3)
O57 N2 O55 122.9(7)
O57 N2 O56 120.3(7)
O55 N2 O56 116.9(5)
O57 N2 Gd2 178.7(6)
O55 N2 Gd2 58.3(3)
O56 N2 Gd2 58.6(3)
N2 O55 Gd2 95.5(3)
N2 O56 Gd2 95.1(4)
N91 C91 C92 178.6(8)
C91 C92 H92A 109.5
C91 C92 H92B 109.5
H92A C92 H92B 109.5
C91 C92 H92C 109.5
H92A C92 H92C 109.5
H92B C92 H92C 109.5

loop_
_geom_bond_atom_site_label_1
_geom_bond_atom_site_label_2
_geom_bond_distance
Gd1 O10 2.378(3)
Gd1 O1 2.516(3)
Gd1 O2 2.539(3)
Gd1 O9 2.542(3)
Gd1 O8 2.554(3)
Gd1 O6 2.559(3)
Gd1 O3 2.576(3)
Gd1 O5 2.577(3)
Gd1 O4 2.620(3)
Gd1 O7 2.657(3)
Gd2 O3 2.390(3)
Gd2 O1 2.395(3)
Gd2 O14 2.397(3)
Gd2 O17 2.453(3)
Gd2 O2 2.460(3)
Gd2 O55 2.478(4)
Gd2 O56 2.484(4)
Gd2 O52 2.491(3)
Gd2 O53 2.512(4)
Gd2 N2 2.899(6)
Gd2 N1 2.918(5)
Mn1 O4 1.868(3)
Mn1 O1 1.896(3)
Mn1 O31 1.933(3)
Mn1 O29 1.958(3)
Mn1 O14 2.236(3)
Mn1 O11 2.351(4)
Mn2 O5 1.889(3)
Mn2 O1 1.893(3)
Mn2 O33 1.949(3)
Mn2 O30 1.954(3)
Mn2 O17 2.212(3)
Mn2 O12 2.273(4)
Mn3 O4 1.873(3)
Mn3 O2 1.945(3)
Mn3 O35 1.953(3)
Mn3 O20 1.963(3)
Mn3 O15 2.201(3)
Mn3 O6 2.245(3)
Mn4 O5 1.874(3)
Mn4 O37 1.941(3)
Mn4 O3 1.958(3)
Mn4 O23 1.977(3)
Mn4 O7 2.191(3)
Mn4 O18 2.208(4)
Mn5 O6 1.871(3)
Mn5 O8 1.910(3)
Mn5 O41 1.941(3)
Mn5 O50 1.946(3)
Mn5 O21 2.241(3)
Mn5 O39 2.273(4)
Mn6 O10 1.841(3)
Mn6 O6 1.870(3)
Mn6 O43 1.947(4)
Mn6 O42 1.969(3)
Mn6 O36 2.146(3)
Mn7 O10 1.853(3)
Mn7 O7 1.880(3)
Mn7 O44 1.967(3)
Mn7 O45 1.973(3)
Mn7 O38 2.175(3)
Mn7 O40 2.537(4)
Mn8 O7 1.859(3)
Mn8 O9 1.897(3)
Mn8 O47 1.951(3)
Mn8 O46 1.957(3)
Mn8 O24 2.251(3)
Mn8 O40 2.262(3)
Mn9 O9 1.869(3)
Mn9 O8 1.886(3)
Mn9 O49 1.964(3)
Mn9 O48 1.973(3)
Mn9 O26 2.144(3)
Mn9 O39 2.636(6)
Mn10 O32 2.100(3)
Mn10 O51 2.135(4)
Mn10 O8 2.164(3)
Mn10 O11 2.200(3)
Mn10 O4 2.202(3)
Mn10 O21 2.222(3)
Mn11 O27 2.119(3)
Mn11 O34 2.142(3)
Mn11 O5 2.195(3)
Mn11 O12 2.221(3)
Mn11 O24 2.223(3)
Mn11 O9 2.243(3)
O2 H2 0.85(3)
O3 H3 0.81(3)
O11 C1 1.268(5)
O12 C1 1.250(5)
C1 C2A 1.399(8)
C1 C2B 1.441(8)
C2A C3A 1.398(6)
C2A O13A 1.398(6)
C3A C4A 1.397(6)
C3A H3A 0.9500
C4A C5A 1.397(6)
C4A H4A 0.9500
C5A O13A 1.398(6)
C5A H5A 0.9500
C2B O13B 1.401(7)
C2B C3B 1.401(7)
C3B C4B 1.401(7)
C3B H3B 0.9500
C4B C5B 1.401(7)
C4B H4B 0.9500
C5B O13B 1.401(7)
C5B H5B 0.9500
O14 C6 1.302(5)
O15 C6 1.250(6)
C6 C7 1.476(7)
C7 C8 1.362(7)
C7 O16 1.367(6)
C8 C9 1.429(8)
C8 H8 0.9500
C9 C10 1.358(9)
C9 H9 0.9500
C10 O16 1.388(7)
C10 H10 0.9500
O17 C11 1.306(5)
O18 C11 1.237(6)
C11 C12 1.490(7)
C12 C13 1.358(8)
C12 O19 1.381(6)
C13 C14 1.436(8)
C13 H13 0.9500
C14 C15 1.321(11)
C14 H14 0.9500
C15 O19 1.367(8)
C15 H15 0.9500
O20 C16 1.262(5)
O21 C16 1.292(5)
C16 C17 1.466(6)
C17 C18 1.348(7)
C17 O22 1.388(6)
C18 C19 1.425(7)
C18 H18 0.9500
C19 C20 1.337(9)
C19 H19 0.9500
C20 O22 1.374(6)
C20 H20 0.9500
O23 C21 1.268(5)
O24 C21 1.280(5)
C21 C22 1.473(6)
C22 C23 1.363(7)
C22 O25 1.380(5)
C23 C24 1.436(6)
C23 H23 0.9500
C24 C25 1.347(8)
C24 H24 0.9500
C25 O25 1.390(6)
C25 H25 0.9500
O26 C26 1.288(5)
O27 C26 1.266(5)
C26 C27 1.472(7)
C27 C28 1.361(7)
C27 O28 1.379(6)
C28 C29 1.441(8)
C28 H28 0.9500
C29 C30 1.352(9)
C29 H29 0.9500
C30 O28 1.381(7)
C30 H30 0.9500
O29 C31 1.269(5)
O30 C31 1.261(5)
C31 C32 1.515(7)
C32 C34A 1.384(14)
C32 C35B 1.469(17)
C32 C33A 1.520(12)
C32 C33B 1.593(12)
C32 C35A 1.652(13)
C32 C34B 1.659(12)
C33A H33A 0.9800
C33A H33B 0.9800
C33A H33C 0.9800
C34A H34A 0.9800
C34A H34B 0.9800
C34A H34C 0.9800
C35A H35A 0.9800
C35A H35B 0.9800
C35A H35C 0.9800
C33B H33D 0.9800
C33B H33E 0.9800
C33B H33F 0.9800
C34B H34D 0.9800
C34B H34E 0.9800
C34B H34F 0.9800
C35B H35D 0.9800
C35B H35E 0.9800
C35B H35F 0.9800
O31 C36 1.292(6)
O32 C36 1.251(6)
C36 C37 1.536(7)
C37 C39B 1.339(14)
C37 C38A 1.463(13)
C37 C40B 1.474(17)
C37 C40A 1.622(19)
C37 C38B 1.657(15)
C37 C39A 1.674(15)
C38A H38A 0.9800
C38A H38B 0.9800
C38A H38C 0.9800
C39A H39A 0.9800
C39A H39B 0.9800
C39A H39C 0.9800
C40A H40A 0.9800
C40A H40B 0.9800
C40A H40C 0.9800
C38B H38D 0.9800
C38B H38E 0.9800
C38B H38F 0.9800
C39B H39D 0.9800
C39B H39E 0.9800
C39B H39F 0.9800
C40B H40D 0.9800
C40B H40E 0.9800
C40B H40F 0.9800
O33 C41 1.276(5)
O34 C41 1.248(6)
C41 C42 1.540(6)
C42 C45A 1.405(13)
C42 C44B 1.474(13)
C42 C43A 1.511(12)
C42 C43B 1.522(13)
C42 C45B 1.595(13)
C42 C44A 1.695(14)
C43A H43A 0.9800
C43A H43B 0.9800
C43A H43C 0.9800
C44A H44A 0.9800
C44A H44B 0.9800
C44A H44C 0.9800
C45A H45A 0.9800
C45A H45B 0.9800
C45A H45C 0.9800
C43B H43D 0.9800
C43B H43E 0.9800
C43B H43F 0.9800
C44B H44D 0.9800
C44B H44E 0.9800
C44B H44F 0.9800
C45B H45D 0.9800
C45B H45E 0.9800
C45B H45F 0.9800
O35 C46 1.281(6)
O36 C46 1.262(6)
C46 C47A 1.510(10)
C46 C47B 1.551(11)
C47A C48A 1.484(11)
C47A C50A 1.516(12)
C47A C49A 1.671(13)
C48A H48A 0.9800
C48A H48B 0.9800
C48A H48C 0.9800
C49A H49A 0.9800
C49A H49B 0.9800
C49A H49C 0.9800
C50A H50A 0.9800
C50A H50B 0.9800
C50A H50C 0.9800
C47B O99B 1.355(9)
C47B C48B 1.355(9)
C48B C50B 1.355(9)
C48B H48D 0.9500
C49B C50B 1.355(9)
C49B O99B 1.355(9)
C49B H49D 0.9500
C50B H50D 0.9500
O37 C51 1.279(6)
O38 C51 1.274(6)
C51 C52 1.499(7)
C52 C54B 1.278(15)
C52 C55A 1.369(13)
C52 C53B 1.501(12)
C52 C53A 1.609(12)
C52 C55B 1.650(12)
C52 C54A 1.737(12)
C53A H53A 0.9800
C53A H53B 0.9800
C53A H53C 0.9800
C54A H54A 0.9800
C54A H54B 0.9800
C54A H54C 0.9800
C55A H55A 0.9800
C55A H55B 0.9800
C55A H55C 0.9800
C53B H53D 0.9800
C53B H53E 0.9800
C53B H53F 0.9800
C54B H54D 0.9800
C54B H54E 0.9800
C54B H54F 0.9800
C55B H55D 0.9800
C55B H55E 0.9800
C55B H55F 0.9800
O39 C56 1.250(6)
O40 C56 1.270(6)
C56 C57 1.530(7)
C57 C58B 1.460(12)
C57 C59A 1.495(12)
C57 C60A 1.517(13)
C57 C59B 1.566(13)
C57 C58A 1.604(14)
C57 C60B 1.604(14)
C58A H58A 0.9800
C58A H58B 0.9800
C58A H58C 0.9800
C59A H59A 0.9800
C59A H59B 0.9800
C59A H59C 0.9800
C60A H60A 0.9800
C60A H60B 0.9800
C60A H60C 0.9800
C58B H58D 0.9800
C58B H58E 0.9800
C58B H58F 0.9800
C59B H59D 0.9800
C59B H59E 0.9800
C59B H59F 0.9800
C60B H60D 0.9800
C60B H60E 0.9800
C60B H60F 0.9800
O41 C61 1.265(6)
O42 C61 1.255(6)
C61 C62 1.537(6)
C62 C64 1.485(8)
C62 C63 1.513(8)
C62 C65 1.561(9)
C63 H63A 0.9800
C63 H63B 0.9800
C63 H63C 0.9800
C64 H64A 0.9800
C64 H64B 0.9800
C64 H64C 0.9800
C65 H65A 0.9800
C65 H65B 0.9800
C65 H65C 0.9800
O43 C66 1.276(6)
O44 C66 1.262(6)
C66 C67 1.541(8)
C67 C69B 1.27(2)
C67 C68B 1.44(4)
C67 C70A 1.534(17)
C67 C68A 1.599(15)
C67 C69A 1.660(13)
C67 C70B 1.666(14)
C68A H68A 0.9800
C68A H68B 0.9800
C68A H68C 0.9800
C69A H69A 0.9800
C69A H69B 0.9800
C69A H69C 0.9800
C70A H70A 0.9800
C70A H70B 0.9800
C70A H70C 0.9800
C68B H68D 0.9800
C68B H68E 0.9800
C68B H68F 0.9800
C69B H69D 0.9800
C69B H69E 0.9800
C69B H69F 0.9800
C70B H70D 0.9800
C70B H70E 0.9800
C70B H70F 0.9800
O45 C71 1.279(5)
O46 C71 1.248(5)
C71 C72 1.549(7)
C72 C73B 1.403(17)
C72 C75A 1.489(10)
C72 C74B 1.51(3)
C72 C75B 1.565(17)
C72 C74A 1.587(10)
C72 C73A 1.601(11)
C73A H73A 0.9800
C73A H73B 0.9800
C73A H73C 0.9800
C75A H75A 0.9800
C75A H75B 0.9800
C75A H75C 0.9800
C74A H74A 0.9800
C74A H74B 0.9800
C74A H74C 0.9800
C73B H73D 0.9800
C73B H73E 0.9800
C73B H73F 0.9800
C74B H74D 0.9800
C74B H74E 0.9800
C74B H74F 0.9800
C75B H75D 0.9800
C75B H75E 0.9800
C75B H75F 0.9800
O47 C76 1.253(5)
O48 C76 1.275(5)
C76 C77 1.532(6)
C77 C80A 1.40(3)
C77 C79B 1.494(9)
C77 C78A 1.50(2)
C77 C80B 1.551(10)
C77 C78B 1.594(9)
C77 C79A 1.653(14)
C78A H78A 0.9800
C78A H78B 0.9800
C78A H78C 0.9800
C79A H79A 0.9800
C79A H79B 0.9800
C79A H79C 0.9800
C80A H80A 0.9800
C80A H80B 0.9800
C80A H80C 0.9800
C78B H78D 0.9800
C78B H78E 0.9800
C78B H78F 0.9800
C79B H79D 0.9800
C79B H79E 0.9800
C79B H79F 0.9800
C80B H80D 0.9800
C80B H80E 0.9800
C80B H80F 0.9800
O49 C81 1.262(5)
O50 C81 1.274(5)
C81 C82 1.531(6)
C82 C84 1.496(8)
C82 C83 1.521(7)
C82 C85 1.522(7)
C83 H83A 0.9800
C83 H83B 0.9800
C83 H83C 0.9800
C84 H84A 0.9800
C84 H84B 0.9800
C84 H84C 0.9800
C85 H85A 0.9800
C85 H85B 0.9800
C85 H85C 0.9800
O51 H511 0.93(3)
O51 H512 0.89(3)
N1 O54 1.221(5)
N1 O52 1.280(6)
N1 O53 1.280(5)
N2 O57 1.227(6)
N2 O55 1.287(7)
N2 O56 1.290(7)
N91 C91 1.128(8)
C91 C92 1.480(9)
C92 H92A 0.9800
C92 H92B 0.9800
C92 H92C 0.9800

loop_
_geom_hbond_atom_site_label_D
_geom_hbond_atom_site_label_H
_geom_hbond_atom_site_label_A
_geom_hbond_distance_DH
_geom_hbond_distance_HA
_geom_hbond_distance_DA
_geom_hbond_angle_DHA
O2 H2 O36 0.85(3) 2.25(4) 2.914(5) 135(4)
O3 H3 O38 0.81(3) 2.20(4) 2.850(5) 137(5)
O51 H511 O91 0.93(3) 1.98(3) 2.727(9) 136(4)
O51 H512 O26 0.89(3) 2.05(3) 2.881(5) 155(5)

loop_
_platon_squeeze_void_nr
_platon_squeeze_void_average_x
_platon_squeeze_void_average_y
_platon_squeeze_void_average_z
_platon_squeeze_void_volume
_platon_squeeze_void_count_electrons
1 0.000 -0.002 -0.003 1523.3 527.4
